data_4128349
loop_
_publ_author_name
'Fei, Wenwen'
'Antonello, Sabrina'
'Dainese, Tiziano'
'Dolmella, Alessandro'
'Lahtinen, Manu'
'Rissanen, Kari'
'Venzo, Alfonso'
'Maran, Flavio'

_publ_section_title
;
 Metal Doping of Au<sub>25</sub>(SR)<sub>18</sub><sup>-</sup> Clusters:
 Insights and Hindsights.
;
_journal_issue 40
_journal_name_full 'Journal of the American Chemical Society'
_journal_page_first 16033
_journal_page_last 16045
_journal_paper_doi 10.1021/jacs.9b08228
_journal_volume 141
_journal_year 2019
_chemical_formula_moiety 'C144 H162 Au24 Hg1 S18'
_chemical_formula_sum 'C144 H162 Au24 Hg S18'
_chemical_formula_weight 7397.59
_space_group_crystal_system orthorhombic
_space_group_IT_number 56
_space_group_name_Hall '-P 2ab 2ac'
_space_group_name_H-M_alt 'P c c n'
_symmetry_space_group_name_Hall '-P 2ab 2ac'
_symmetry_space_group_name_H-M 'P c c n'
_atom_sites_solution_hydrogens geom
_atom_sites_solution_primary dual
_audit_creation_date 2019-07-02
_audit_creation_method
;
Olex2 1.2
(compiled 2018.05.29 svn.r3508 for OlexSys, GUI svn.r5506)
;
_cell_angle_alpha 90
_cell_angle_beta 90
_cell_angle_gamma 90
_cell_formula_units_Z 4
_cell_length_a 31.2563(11)
_cell_length_b 26.9439(5)
_cell_length_c 18.4570(5)
_cell_measurement_reflns_used 11881
_cell_measurement_temperature 120.01(10)
_cell_measurement_theta_max 28.9560
_cell_measurement_theta_min 2.2840
_cell_volume 15543.9(7)
_computing_cell_refinement 'CrysAlisPro 1.171.39.43c (Rigaku OD, 2018)'
_computing_data_collection 'CrysAlisPro 1.171.39.43c (Rigaku OD, 2018)'
_computing_data_reduction 'CrysAlisPro 1.171.39.43c (Rigaku OD, 2018)'
_computing_molecular_graphics 'Olex2 (Dolomanov et al., 2009)'
_computing_publication_material 'Olex2 (Dolomanov et al., 2009)'
_computing_structure_refinement 'ShelXL (Sheldrick, 2015)'
_computing_structure_solution 'ShelXT (Sheldrick, 2015)'
_diffrn_ambient_environment N~2~
_diffrn_ambient_temperature 120.01(10)
_diffrn_detector 'CCD plate'
_diffrn_detector_area_resol_mean 5.1977
_diffrn_detector_type Atlas
_diffrn_measured_fraction_theta_full 0.997
_diffrn_measured_fraction_theta_max 0.855
_diffrn_measurement_details
;
List of Runs (angles in degrees, time in seconds):

  # Type    Start    End  Width  t~exp~   \w     \q     \k     \f   Frames
--------------------------------------------------------------------------
  1  \w     -3.00  78.00   0.30   65.00    --   10.43  57.00 150.00  270
  2  \w    -63.00 -30.00   0.30   65.00    --   10.43 -57.00-180.00  110
;
_diffrn_measurement_device 'four-circle diffractometer'
_diffrn_measurement_device_type 'SuperNova, Dual, Cu at home/near, Atlas'
_diffrn_measurement_method '\w scans'
_diffrn_orient_matrix_type 'CrysAlisPro convention (1999,Acta A55,543-557)'
_diffrn_orient_matrix_UB_11 0.0015522000
_diffrn_orient_matrix_UB_12 -0.0226644000
_diffrn_orient_matrix_UB_13 -0.0011544000
_diffrn_orient_matrix_UB_21 0.0382863000
_diffrn_orient_matrix_UB_22 0.0008679000
_diffrn_orient_matrix_UB_23 0.0016879000
_diffrn_orient_matrix_UB_31 -0.0023987000
_diffrn_orient_matrix_UB_32 -0.0010586000
_diffrn_orient_matrix_UB_33 0.0262553000
_diffrn_radiation_monochromator mirror
_diffrn_radiation_probe x-ray
_diffrn_radiation_type MoK\a
_diffrn_radiation_wavelength 0.71073
_diffrn_reflns_av_R_equivalents 0.0940
_diffrn_reflns_av_unetI/netI 0.1498
_diffrn_reflns_Laue_measured_fraction_full 0.997
_diffrn_reflns_Laue_measured_fraction_max 0.855
_diffrn_reflns_limit_h_max 40
_diffrn_reflns_limit_h_min -34
_diffrn_reflns_limit_k_max 23
_diffrn_reflns_limit_k_min -36
_diffrn_reflns_limit_l_max 20
_diffrn_reflns_limit_l_min -24
_diffrn_reflns_number 46697
_diffrn_reflns_point_group_measured_fraction_full 0.997
_diffrn_reflns_point_group_measured_fraction_max 0.855
_diffrn_reflns_theta_full 25.242
_diffrn_reflns_theta_max 29.304
_diffrn_reflns_theta_min 1.867
_diffrn_source 'micro-focus sealed X-ray tube'
_diffrn_source_type 'SuperNova (Mo) X-ray Source'
_exptl_absorpt_coefficient_mu 23.817
_exptl_absorpt_correction_T_max 0.811
_exptl_absorpt_correction_T_min 0.074
_exptl_absorpt_correction_type gaussian
_exptl_absorpt_process_details
;
CrysAlisPro 1.171.39.43c (Rigaku Oxford Diffraction, 2018)
Numerical absorption correction based on gaussian integration over
            a multifaceted crystal model
Empirical absorption correction using spherical harmonics,
 implemented in SCALE3 ABSPACK scaling algorithm.
;
_exptl_crystal_colour black
_exptl_crystal_colour_primary black
_exptl_crystal_density_diffrn 3.161
_exptl_crystal_description plate
_exptl_crystal_F_000 13160
_exptl_crystal_size_max 0.199
_exptl_crystal_size_mid 0.115
_exptl_crystal_size_min 0.02
_refine_diff_density_max 2.990
_refine_diff_density_min -3.047
_refine_diff_density_rms 0.539
_refine_ls_extinction_method none
_refine_ls_goodness_of_fit_ref 1.136
_refine_ls_hydrogen_treatment constr
_refine_ls_matrix_type full
_refine_ls_number_parameters 483
_refine_ls_number_reflns 18174
_refine_ls_number_restraints 33
_refine_ls_restrained_S_all 1.136
_refine_ls_R_factor_all 0.1395
_refine_ls_R_factor_gt 0.0824
_refine_ls_shift/su_max 0.001
_refine_ls_shift/su_mean 0.000
_refine_ls_structure_factor_coef Fsqd
_refine_ls_weighting_details 'w=1/[\s^2^(Fo^2^)+457.7104P] where P=(Fo^2^+2Fc^2^)/3'
_refine_ls_weighting_scheme calc
_refine_ls_wR_factor_gt 0.1301
_refine_ls_wR_factor_ref 0.1504
_reflns_Friedel_coverage 0.000
_reflns_number_gt 11364
_reflns_number_total 18174
_reflns_threshold_expression 'I > 2\s(I)'
_cod_data_source_file ja9b08228_si_004.cif
_cod_data_source_block wf171_1_r2-abs
_cod_database_code 4128349
_shelx_shelxl_version_number 2018/3
_chemical_oxdiff_formula 'C144 H162 Au24 Hg1 S18'
_shelx_space_group_comment
;
The symmetry employed for this shelxl refinement is uniquely defined
by the following loop, which should always be used as a source of
symmetry information in preference to the above space-group names.
They are only intended as comments.
;
_shelx_estimated_absorpt_t_max 0.647
_shelx_estimated_absorpt_t_min 0.088
_reflns_odcompleteness_completeness 99.44
_reflns_odcompleteness_iscentric 1
_reflns_odcompleteness_theta 26.32
_olex2_refinement_description
;
1. Fixed Uiso
 At 1.2 times of:
  All C(H) groups, All C(H,H) groups, All C(H,H,H,H) groups
2. Shared sites
{Au2, Hg2}
{Au3, Hg3}
{Au4, Hg4}
{Au5, Hg5}
{Au6, Hg6}
{Au7, Hg7}
3. Restrained distances
 S2B-C9B = S2A-C9A
 1.83 with sigma of 0.02
 S6B-C41
 1.83 with sigma of 0.02
4. Restrained planarity
 C27, C28B, C29B, C30, C31B, C32B
 with sigma of 0.1
 C27, C28A, C29A, C30, C31A, C32A
 with sigma of 0.1
5. Uiso/Uaniso restraints and constraints
Uanis(S2A) \\sim Ueq, Uanis(S2B) \\sim Ueq: with sigma of 0.01 and sigma for
terminal atoms of 0.02
Uanis(S6A) \\sim Ueq, Uanis(S6B) \\sim Ueq: with sigma of 0.01 and sigma for
terminal atoms of 0.02
Uanis(S8) = Uanis(S9)
Uanis(C25) = Uanis(C26) = Uanis(C28B) = Uanis(C29B) = Uanis(C32A) = Uanis(C29A)
= Uanis(C31B) = Uanis(C32B) = Uanis(C30) = Uanis(C28A) = Uanis(C31A)
Uanis(C1) = Uanis(C2) = Uanis(C3) = Uanis(C4) = Uanis(C5) = Uanis(C6) =
Uanis(C7) = Uanis(C8)
Uanis(C65) = Uanis(C66) = Uanis(C67) = Uanis(C72) = Uanis(C71) = Uanis(C70) =
Uanis(C69) = Uanis(C68)
Uanis(C17) = Uanis(C18) = Uanis(C19) = Uanis(C20) = Uanis(C21) = Uanis(C22) =
Uanis(C23) = Uanis(C24)
Uanis(C33) = Uanis(C34) = Uanis(C35) = Uanis(C36) = Uanis(C37) = Uanis(C38) =
Uanis(C39) = Uanis(C40)
Uanis(C57) = Uanis(C58) = Uanis(C59) = Uanis(C64) = Uanis(C63) = Uanis(C62) =
Uanis(C61) = Uanis(C60)
Uanis(C49) = Uanis(C50) = Uanis(C51) = Uanis(C56) = Uanis(C55) = Uanis(C54) =
Uanis(C53) = Uanis(C52)
Uanis(Au2) = Uanis(Hg2)
Uanis(Au3) = Uanis(Hg3)
Uanis(Au4) = Uanis(Hg4)
Uanis(Au5) = Uanis(Hg5)
Uanis(Au6) = Uanis(Hg6)
Uanis(Au7) = Uanis(Hg7)
Uanis(Au8B) = Uanis(Au8A)
Uanis(C9B) = Uanis(C10B) = Uanis(C11B) = Uanis(C16B) = Uanis(C15B) =
Uanis(C14B) = Uanis(C13B) = Uanis(C12B)
Uanis(C9B) = Uanis(C9A)
Uanis(C10B) = Uanis(C10A)
Uanis(C14B) = Uanis(C11B) = Uanis(C11A)
Uanis(C12B) = Uanis(C12A)
Uanis(C13B) = Uanis(C13A)
Uanis(C14B) = Uanis(C14A)
Uanis(C15B) = Uanis(C15A)
Uanis(C16B) = Uanis(C16A)
Uanis(S2A) = Uanis(S2B)
Uanis(S6A) = Uanis(S6B)
Uanis(C42) = Uanis(C43) = Uanis(C48) = Uanis(C47) = Uanis(C46) = Uanis(C45) =
Uanis(C44)
6. Others
 Sof(Au8B)=1-FVAR(1)
 Sof(Au8A)=FVAR(1)
 Sof(S2B)=Sof(S6A)=Sof(C9B)=Sof(H9BA)=Sof(H9BB)=Sof(C10B)=Sof(H10C)=Sof(H10D)=
 Sof(C16B)=Sof(H16B)=Sof(C11B)=Sof(C12B)=Sof(H12B)=Sof(C13B)=Sof(H13B)=
 Sof(C14B)=Sof(H14B)=Sof(C15B)=Sof(H15B)=Sof(H41C)=Sof(H41D)=1-FVAR(2)
 Sof(S2A)=Sof(S6B)=Sof(C9A)=Sof(H9AA)=Sof(H9AB)=Sof(C10A)=Sof(H10A)=Sof(H10B)=
 Sof(C11A)=Sof(C12A)=Sof(H12A)=Sof(C13A)=Sof(H13A)=Sof(C14A)=Sof(H14A)=
 Sof(C15A)=Sof(H15A)=Sof(C16A)=Sof(H16A)=Sof(H41A)=Sof(H41B)=FVAR(2)
 Fixed Sof: Hg2(0.0833) Hg3(0.0833) Hg4(0.0833) Hg5(0.0833) Hg6(0.0833)
 Hg7(0.0833) Au2(0.9167) Au3(0.9167) Au4(0.9167) Au5(0.9167) Au6(0.9167)
 Au7(0.9167) C28A(0.5) H28A(0.5) C29A(0.5) H29A(0.5) H30(0.5) H30A(0.5)
 C31A(0.5) H31A(0.5) C32A(0.5) H32A(0.5) C28B(0.5) H28B(0.5) C29B(0.5)
 H29B(0.5) C31B(0.5) H31B(0.5) C32B(0.5) H32B(0.5)
7.a Secondary CH2 refined with riding coordinates:
 C1(H1A,H1B), C2(H2A,H2B), C9A(H9AA,H9AB), C9B(H9BA,H9BB), C10A(H10A,H10B),
 C10B(H10C,H10D), C17(H17A,H17B), C18(H18A,H18B), C25(H25A,H25B), C26(H26A,
 H26B), C33(H33A,H33B), C34(H34A,H34B), C42(H42A,H42B), C49(H49A,H49B),
 C50(H50A,H50B), C57(H57A,H57B), C58(H58A,H58B), C65(H65A,H65B), C66(H66A,H66B),
  C41(H41C,H41D), C41(H41A,H41B)
7.b Aromatic/amide H refined with riding coordinates:
 C4(H4), C5(H5), C6(H6), C7(H7), C8(H8), C12A(H12A), C13A(H13A), C14A(H14A),
 C15A(H15A), C16A(H16A), C16B(H16B), C12B(H12B), C13B(H13B), C14B(H14B),
 C15B(H15B), C20(H20), C21(H21), C22(H22), C23(H23), C24(H24), C28A(H28A),
 C29A(H29A), C30(H30), C30(H30A), C31A(H31A), C32A(H32A), C28B(H28B),
 C29B(H29B), C31B(H31B), C32B(H32B), C36(H36), C37(H37), C38(H38), C39(H39),
 C40(H40), C44(H44), C45(H45), C46(H46), C47(H47), C48(H48), C52(H52), C53(H53),
  C54(H54), C55(H55), C56(H56), C60(H60), C61(H61), C62(H62), C63(H63),
 C64(H64), C68(H68), C69(H69), C70(H70), C71(H71), C72(H72)
7.c Fitted hexagon refined as free rotating group:
 C11A(C12A,C13A,C14A,C15A,C16A), C16B(C11B,C12B,C13B,C14B,C15B), C27(C28A,C29A,
 C30,C31A,C32A)
;
_olex2_submission_special_instructions 'No special instructions were received'
_oxdiff_exptl_absorpt_empirical_details
;
Empirical correction (ABSPACK) includes:
- Absorption correction using spherical harmonics
- Frame scaling
;
_oxdiff_exptl_absorpt_empirical_full_max 1.459
_oxdiff_exptl_absorpt_empirical_full_min 0.592

loop_
_space_group_symop_operation_xyz
'x, y, z'
'-x+1/2, -y+1/2, z'
'-x, y+1/2, -z+1/2'
'x+1/2, -y, -z+1/2'
'-x, -y, -z'
'x-1/2, y-1/2, -z'
'x, -y-1/2, z-1/2'
'-x-1/2, y, z-1/2'

loop_
_atom_site_label
_atom_site_type_symbol
_atom_site_fract_x
_atom_site_fract_y
_atom_site_fract_z
_atom_site_U_iso_or_equiv
_atom_site_adp_type
_atom_site_occupancy
_atom_site_site_symmetry_order
_atom_site_calc_flag
_atom_site_refinement_flags_posn
_atom_site_refinement_flags_adp
_atom_site_refinement_flags_occupancy
_atom_site_disorder_assembly
_atom_site_disorder_group
Hg2 Hg -0.56607(3) -0.46333(3) -0.08521(4) 0.0185(2) Uani 0.0833 1 d . . . A 2
Hg3 Hg -0.56795(3) -0.45533(3) 0.07324(4) 0.01692(19) Uani 0.0833 1 d . . . A 2
Hg4 Hg -0.52307(3) -0.54618(3) 0.12808(4) 0.0184(2) Uani 0.0833 1 d . . . A 2
Hg5 Hg -0.49635(3) -0.60289(3) 0.00980(5) 0.0185(2) Uani 0.0833 1 d . . . A 2
Hg6 Hg -0.51516(3) -0.55132(3) -0.12867(4) 0.0178(2) Uani 0.0833 1 d . . . A 2
Hg7 Hg -0.42245(3) -0.45005(3) 0.00455(4) 0.01640(19) Uani 0.0833 1 d . . . B 2
Au1 Au -0.500000 -0.500000 0.000000 0.0127(2) Uani 1 2 d S T P A 1
Au2 Au -0.56607(3) -0.46333(3) -0.08521(4) 0.0185(2) Uani 0.9167 1 d . . . A 1
Au3 Au -0.56795(3) -0.45533(3) 0.07324(4) 0.01692(19) Uani 0.9167 1 d . . . A 1
Au4 Au -0.52307(3) -0.54618(3) 0.12808(4) 0.0184(2) Uani 0.9167 1 d . . . A 1
Au5 Au -0.49635(3) -0.60289(3) 0.00980(5) 0.0185(2) Uani 0.9167 1 d . . . A 1
Au6 Au -0.51516(3) -0.55132(3) -0.12867(4) 0.0178(2) Uani 0.9167 1 d . . . A 1
Au7 Au -0.42245(3) -0.45005(3) 0.00455(4) 0.01640(19) Uani 0.9167 1 d . . . A 1
Au8A Au -0.61386(4) -0.55623(7) -0.15907(6) 0.0183(3) Uani 0.868(5) 1 d . . . A 1
Au8B Au -0.6145(3) -0.5336(5) -0.1656(5) 0.0183(3) Uani 0.132(5) 1 d . . . A 2
Au9 Au -0.45898(3) -0.64657(3) -0.13814(5) 0.0223(2) Uani 1 1 d . . . . .
Au10 Au -0.43999(3) -0.53483(3) -0.24062(5) 0.0215(2) Uani 1 1 d . . . . .
Au11 Au -0.42844(3) -0.35567(3) -0.10385(5) 0.0224(2) Uani 1 1 d . . . . .
Au12 Au -0.53726(3) -0.36407(3) -0.16774(5) 0.0220(2) Uani 1 1 d . . . . .
Au13 Au -0.65592(3) -0.47783(3) -0.01609(5) 0.0179(2) Uani 1 1 d . . . . .
S1 S -0.37451(19) -0.38666(19) -0.0328(3) 0.0177(12) Uani 1 1 d . . . . .
S2A S -0.4759(10) -0.3175(8) -0.1788(13) 0.022(3) Uani 0.483(18) 1 d D U . A 1
S2B S -0.4722(9) -0.3266(8) -0.1949(12) 0.022(3) Uani 0.517(18) 1 d D U . A 2
S3 S -0.6023(2) -0.4037(2) -0.1573(3) 0.0232(13) Uani 1 1 d . . . . .
S4 S -0.64164(19) -0.43160(19) 0.0850(3) 0.0188(12) Uani 1 1 d . . . . .
S5 S -0.6765(2) -0.5194(2) -0.1179(3) 0.0247(14) Uani 1 1 d . . . . .
S6A S -0.5611(11) -0.5939(17) -0.2157(19) 0.029(4) Uani 0.517(18) 1 d . U . A 2
S6B S -0.5529(12) -0.5965(18) -0.216(2) 0.029(4) Uani 0.483(18) 1 d D U . A 1
S7 S -0.4798(2) -0.6844(2) -0.0309(3) 0.0233(14) Uani 1 1 d . . . . .
S8 S -0.4351(2) -0.6192(2) -0.2493(3) 0.0232(9) Uani 1 1 d . . . . .
S9 S -0.4425(2) -0.4495(2) -0.2426(3) 0.0232(9) Uani 1 1 d . . . . .
C1 C -0.3412(8) -0.4167(9) -0.1033(13) 0.029(2) Uani 1 1 d . . . . .
H1A H -0.323578 -0.443007 -0.080853 0.035 Uiso 1 1 calc R . . . .
H1B H -0.360033 -0.432370 -0.139867 0.035 Uiso 1 1 calc R . . . .
C2 C -0.3119(8) -0.3787(9) -0.1406(13) 0.029(2) Uani 1 1 d . . . . .
H2A H -0.327989 -0.347727 -0.150371 0.035 Uiso 1 1 calc R . . . .
H2B H -0.301644 -0.392144 -0.187368 0.035 Uiso 1 1 calc R . . . .
C3 C -0.2737(8) -0.3677(9) -0.0905(13) 0.029(2) Uani 1 1 d . . . . .
C4 C -0.2702(8) -0.3251(9) -0.0509(13) 0.029(2) Uani 1 1 d . . . . .
H4 H -0.291906 -0.300597 -0.055515 0.035 Uiso 1 1 calc R . . . .
C5 C -0.2355(8) -0.3161(9) -0.0031(13) 0.029(2) Uani 1 1 d . . . . .
H5 H -0.234782 -0.287429 0.026844 0.035 Uiso 1 1 calc R . . . .
C6 C -0.2025(8) -0.3508(8) -0.0016(14) 0.029(2) Uani 1 1 d . . . . .
H6 H -0.178694 -0.345261 0.029295 0.035 Uiso 1 1 calc R . . . .
C7 C -0.2035(8) -0.3927(9) -0.0433(13) 0.029(2) Uani 1 1 d . . . . .
H7 H -0.180624 -0.415971 -0.042062 0.035 Uiso 1 1 calc R . . . .
C8 C -0.2378(8) -0.4002(9) -0.0865(13) 0.029(2) Uani 1 1 d . . . . .
H8 H -0.238024 -0.428976 -0.116125 0.035 Uiso 1 1 calc R . . . .
C9A C -0.4846(18) -0.2554(12) -0.141(3) 0.026(3) Uani 0.483(18) 1 d D . . A 1
H9AA H -0.501566 -0.258430 -0.096139 0.031 Uiso 0.483(18) 1 calc R . . A 1
H9AB H -0.456528 -0.240903 -0.128186 0.031 Uiso 0.483(18) 1 calc R . . A 1
C9B C -0.4803(17) -0.2610(10) -0.177(3) 0.026(3) Uani 0.517(18) 1 d D . . A 2
H9BA H -0.487152 -0.257946 -0.124522 0.031 Uiso 0.517(18) 1 calc R . . A 2
H9BB H -0.452431 -0.244391 -0.184192 0.031 Uiso 0.517(18) 1 calc R . . A 2
C10A C -0.5081(19) -0.2192(18) -0.194(3) 0.026(3) Uani 0.483(18) 1 d . . . A 1
H10A H -0.492668 -0.215553 -0.240224 0.031 Uiso 0.483(18) 1 calc R . . A 1
H10B H -0.512442 -0.186117 -0.171561 0.031 Uiso 0.483(18) 1 calc R . . A 1
C10B C -0.5104(18) -0.2338(17) -0.214(3) 0.026(3) Uani 0.517(18) 1 d . . . A 2
H10C H -0.507211 -0.199455 -0.195433 0.031 Uiso 0.517(18) 1 calc R . . A 2
H10D H -0.500207 -0.233119 -0.264510 0.031 Uiso 0.517(18) 1 calc R . . A 2
C11A C -0.5550(8) -0.2504(12) -0.2039(17) 0.026(3) Uani 0.483(18) 1 d . . . A 1
C12A C -0.5839(10) -0.2629(12) -0.2580(13) 0.026(3) Uani 0.483(18) 1 d G . . A 1
H12A H -0.574766 -0.264621 -0.307021 0.031 Uiso 0.483(18) 1 calc R . . A 1
C13A C -0.6263(9) -0.2729(13) -0.2404(15) 0.026(3) Uani 0.483(18) 1 d G . . A 1
H13A H -0.646111 -0.281420 -0.277449 0.031 Uiso 0.483(18) 1 calc R . . A 1
C14A C -0.6397(8) -0.2704(12) -0.1687(17) 0.026(3) Uani 0.483(18) 1 d G . . A 1
H14A H -0.668678 -0.277208 -0.156722 0.031 Uiso 0.483(18) 1 calc R . . A 1
C15A C -0.6107(10) -0.2579(12) -0.1146(13) 0.026(3) Uani 0.483(18) 1 d G . . A 1
H15A H -0.619901 -0.256197 -0.065566 0.031 Uiso 0.483(18) 1 calc R . . A 1
C16A C -0.5684(9) -0.2479(12) -0.1321(15) 0.026(3) Uani 0.483(18) 1 d G . . A 1
H16A H -0.548556 -0.239397 -0.095137 0.031 Uiso 0.483(18) 1 calc R . . A 1
C16B C -0.5849(9) -0.2442(12) -0.1684(12) 0.026(3) Uani 0.517(18) 1 d . . . A 2
H16B H -0.580075 -0.235424 -0.119178 0.031 Uiso 0.517(18) 1 calc R . . A 2
C11B C -0.5518(7) -0.2409(11) -0.2184(16) 0.026(3) Uani 0.517(18) 1 d G . . A 2
C12B C -0.5589(8) -0.2537(11) -0.2903(14) 0.026(3) Uani 0.517(18) 1 d G . . A 2
H12B H -0.536258 -0.251485 -0.324517 0.031 Uiso 0.517(18) 1 calc R . . A 2
C13B C -0.5991(9) -0.2697(11) -0.3123(12) 0.026(3) Uani 0.517(18) 1 d G . . A 2
H13B H -0.603997 -0.278434 -0.361480 0.031 Uiso 0.517(18) 1 calc R . . A 2
C14B C -0.6323(7) -0.2729(12) -0.2623(15) 0.026(3) Uani 0.517(18) 1 d G . . A 2
H14B H -0.659776 -0.283877 -0.277293 0.031 Uiso 0.517(18) 1 calc R . . A 2
C15B C -0.6252(8) -0.2602(12) -0.1903(14) 0.026(3) Uani 0.517(18) 1 d G . . A 2
H15B H -0.647816 -0.262372 -0.156141 0.031 Uiso 0.517(18) 1 calc R . . A 2
C17 C -0.6133(11) -0.4352(10) -0.2430(15) 0.053(3) Uani 1 1 d . . . . .
H17A H -0.588115 -0.455427 -0.256517 0.063 Uiso 1 1 calc R . . . .
H17B H -0.637792 -0.458030 -0.236197 0.063 Uiso 1 1 calc R . . . .
C18 C -0.6234(11) -0.4002(10) -0.3041(15) 0.053(3) Uani 1 1 d . . . . .
H18A H -0.644375 -0.375254 -0.287268 0.063 Uiso 1 1 calc R . . . .
H18B H -0.596993 -0.382495 -0.318505 0.063 Uiso 1 1 calc R . . . .
C19 C -0.6412(11) -0.4269(10) -0.3682(16) 0.053(3) Uani 1 1 d . . . . .
C20 C -0.6157(11) -0.4396(10) -0.4258(15) 0.053(3) Uani 1 1 d . . . . .
H20 H -0.586569 -0.429339 -0.425720 0.063 Uiso 1 1 calc R . . . .
C21 C -0.6306(11) -0.4664(10) -0.4832(16) 0.053(3) Uani 1 1 d . . . . .
H21 H -0.611776 -0.476951 -0.520447 0.063 Uiso 1 1 calc R . . . .
C22 C -0.6743(11) -0.4780(10) -0.4862(16) 0.053(3) Uani 1 1 d . . . . .
H22 H -0.685138 -0.496692 -0.525784 0.063 Uiso 1 1 calc R . . . .
C23 C -0.7014(11) -0.4626(10) -0.4321(15) 0.053(3) Uani 1 1 d . . . . .
H23 H -0.731225 -0.468579 -0.436424 0.063 Uiso 1 1 calc R . . . .
C24 C -0.6850(11) -0.4375(10) -0.3688(16) 0.053(3) Uani 1 1 d . . . . .
H24 H -0.703081 -0.428624 -0.329564 0.063 Uiso 1 1 calc R . . . .
C25 C -0.6392(10) -0.3660(9) 0.0532(15) 0.045(3) Uani 1 1 d . . . . .
H25A H -0.619949 -0.346408 0.084796 0.053 Uiso 1 1 calc R . . . .
H25B H -0.628078 -0.364609 0.003029 0.053 Uiso 1 1 calc R . . . .
C26 C -0.6860(10) -0.3445(9) 0.0564(15) 0.045(3) Uani 1 1 d . . . . .
H26A H -0.704274 -0.361542 0.020254 0.053 Uiso 1 1 calc R . . . .
H26B H -0.698421 -0.350225 0.105043 0.053 Uiso 1 1 calc R . . . .
C27 C -0.6846(7) -0.2895(6) 0.0404(11) 0.034(7) Uani 1 1 d . . . . .
C28A C -0.7102(8) -0.2682(7) -0.0128(13) 0.045(3) Uani 0.5 1 d G . . C 1
H28A H -0.727665 -0.288672 -0.042499 0.053 Uiso 0.5 1 calc R . . C 1
C29A C -0.7102(9) -0.2171(8) -0.0226(13) 0.045(3) Uani 0.5 1 d G . . C 1
H29A H -0.727636 -0.202567 -0.059035 0.053 Uiso 0.5 1 calc R . . C 1
C30 C -0.6846(8) -0.1872(6) 0.0208(12) 0.045(3) Uani 1 1 d G . . C .
H30 H -0.684558 -0.152200 0.014078 0.053 Uiso 0.5 1 calc R . . D 1
H30A H -0.691420 -0.154531 0.005098 0.053 Uiso 0.5 1 calc R . . E 2
C31A C -0.6590(9) -0.2084(8) 0.0740(14) 0.045(3) Uani 0.5 1 d G . . C 1
H31A H -0.641509 -0.187938 0.103726 0.053 Uiso 0.5 1 calc R . . C 1
C32A C -0.6590(9) -0.2595(8) 0.0839(13) 0.045(3) Uani 0.5 1 d G . . C 1
H32A H -0.641538 -0.274042 0.120264 0.053 Uiso 0.5 1 calc R . . C 1
C28B C -0.6613(15) -0.2660(18) -0.003(3) 0.045(3) Uani 0.5 1 d . . . C 2
H28B H -0.644045 -0.285755 -0.033545 0.053 Uiso 0.5 1 calc R . . C 2
C29B C -0.6569(18) -0.2142(19) -0.012(3) 0.045(3) Uani 0.5 1 d . . . C 2
H29B H -0.634657 -0.200175 -0.039976 0.053 Uiso 0.5 1 calc R . . C 2
C31B C -0.7041(18) -0.2093(19) 0.081(3) 0.045(3) Uani 0.5 1 d . . . C 2
H31B H -0.715329 -0.188059 0.117591 0.053 Uiso 0.5 1 calc R . . C 2
C32B C -0.7079(18) -0.2593(18) 0.091(3) 0.045(3) Uani 0.5 1 d . . . C 2
H32B H -0.724840 -0.273128 0.128701 0.053 Uiso 0.5 1 calc R . . C 2
C33 C -0.7092(8) -0.5728(8) -0.0904(12) 0.029(2) Uani 1 1 d . . . . .
H33A H -0.691205 -0.596973 -0.063932 0.034 Uiso 1 1 calc R . . . .
H33B H -0.732246 -0.561543 -0.057463 0.034 Uiso 1 1 calc R . . . .
C34 C -0.7291(8) -0.5980(9) -0.1580(12) 0.029(2) Uani 1 1 d . . . . .
H34A H -0.706416 -0.604860 -0.194146 0.034 Uiso 1 1 calc R . . . .
H34B H -0.742328 -0.629913 -0.143995 0.034 Uiso 1 1 calc R . . . .
C35 C -0.7627(9) -0.5642(9) -0.1910(12) 0.029(2) Uani 1 1 d . . . . .
C36 C -0.7523(9) -0.5306(8) -0.2443(12) 0.029(2) Uani 1 1 d . . . . .
H36 H -0.723994 -0.528775 -0.262666 0.034 Uiso 1 1 calc R . . . .
C37 C -0.7846(8) -0.4990(9) -0.2712(12) 0.029(2) Uani 1 1 d . . . . .
H37 H -0.778198 -0.475281 -0.307704 0.034 Uiso 1 1 calc R . . . .
C38 C -0.8244(8) -0.5028(9) -0.2445(12) 0.029(2) Uani 1 1 d . . . . .
H38 H -0.845840 -0.481792 -0.264296 0.034 Uiso 1 1 calc R . . . .
C39 C -0.8360(9) -0.5345(8) -0.1917(12) 0.029(2) Uani 1 1 d . . . . .
H39 H -0.864742 -0.536876 -0.175340 0.034 Uiso 1 1 calc R . . . .
C40 C -0.8039(8) -0.5632(8) -0.1626(13) 0.029(2) Uani 1 1 d . . . . .
H40 H -0.810169 -0.583189 -0.121516 0.034 Uiso 1 1 calc R . . . .
C42 C -0.5958(9) -0.5733(10) -0.3461(15) 0.046(3) Uani 1 1 d . . . . .
H42A H -0.619752 -0.561360 -0.315744 0.055 Uiso 1 1 calc R . . . .
H42B H -0.594968 -0.552058 -0.389902 0.055 Uiso 1 1 calc R . . . .
C43 C -0.6064(10) -0.6260(11) -0.3704(15) 0.046(3) Uani 1 1 d . . . . .
C44 C -0.6279(9) -0.6572(11) -0.3240(15) 0.046(3) Uani 1 1 d . . . . .
H44 H -0.636693 -0.645516 -0.277777 0.055 Uiso 1 1 calc R . . . .
C45 C -0.6366(10) -0.7040(11) -0.3438(15) 0.046(3) Uani 1 1 d . . . . .
H45 H -0.652262 -0.724622 -0.311488 0.055 Uiso 1 1 calc R . . . .
C46 C -0.6233(9) -0.7236(11) -0.4110(14) 0.046(3) Uani 1 1 d . . . . .
H46 H -0.630098 -0.756996 -0.423073 0.055 Uiso 1 1 calc R . . . .
C47 C -0.6004(9) -0.6950(11) -0.4596(15) 0.046(3) Uani 1 1 d . . . . .
H47 H -0.591060 -0.707408 -0.505122 0.055 Uiso 1 1 calc R . . . .
C48 C -0.5918(10) -0.6460(11) -0.4368(15) 0.046(3) Uani 1 1 d . . . . .
H48 H -0.575280 -0.625345 -0.467703 0.055 Uiso 1 1 calc R . . . .
C49 C -0.5286(8) -0.7169(9) -0.0503(13) 0.032(2) Uani 1 1 d . . . . .
H49A H -0.521109 -0.750602 -0.067400 0.039 Uiso 1 1 calc R . . . .
H49B H -0.544600 -0.720766 -0.004312 0.039 Uiso 1 1 calc R . . . .
C50 C -0.5579(8) -0.6942(9) -0.1044(13) 0.032(2) Uani 1 1 d . . . . .
H50A H -0.541152 -0.685984 -0.148264 0.039 Uiso 1 1 calc R . . . .
H50B H -0.569015 -0.662714 -0.084243 0.039 Uiso 1 1 calc R . . . .
C51 C -0.5956(9) -0.7259(9) -0.1269(13) 0.032(2) Uani 1 1 d . . . . .
C52 C -0.5899(9) -0.7700(9) -0.1608(13) 0.032(2) Uani 1 1 d . . . . .
H52 H -0.561589 -0.781436 -0.169499 0.039 Uiso 1 1 calc R . . . .
C53 C -0.6246(9) -0.7995(9) -0.1835(13) 0.032(2) Uani 1 1 d . . . . .
H53 H -0.619634 -0.830087 -0.207743 0.039 Uiso 1 1 calc R . . . .
C54 C -0.6645(9) -0.7843(9) -0.1710(13) 0.032(2) Uani 1 1 d . . . . .
H54 H -0.687673 -0.804772 -0.185510 0.039 Uiso 1 1 calc R . . . .
C55 C -0.6732(9) -0.7388(9) -0.1368(13) 0.032(2) Uani 1 1 d . . . . .
H55 H -0.701646 -0.727192 -0.130290 0.039 Uiso 1 1 calc R . . . .
C56 C -0.6383(8) -0.7116(9) -0.1131(13) 0.032(2) Uani 1 1 d . . . . .
H56 H -0.643283 -0.682020 -0.086363 0.039 Uiso 1 1 calc R . . . .
C57 C -0.3774(8) -0.6341(11) -0.2492(15) 0.043(3) Uani 1 1 d . . . . .
H57A H -0.363202 -0.614981 -0.210220 0.052 Uiso 1 1 calc R . . . .
H57B H -0.373704 -0.669811 -0.238292 0.052 Uiso 1 1 calc R . . . .
C58 C -0.3561(9) -0.6227(11) -0.3196(15) 0.043(3) Uani 1 1 d . . . . .
H58A H -0.368342 -0.644527 -0.357369 0.052 Uiso 1 1 calc R . . . .
H58B H -0.362831 -0.587996 -0.333046 0.052 Uiso 1 1 calc R . . . .
C59 C -0.3093(9) -0.6289(11) -0.3194(15) 0.043(3) Uani 1 1 d . . . . .
C60 C -0.2835(9) -0.6000(11) -0.3588(15) 0.043(3) Uani 1 1 d . . . . .
H60 H -0.296508 -0.574024 -0.385696 0.052 Uiso 1 1 calc R . . . .
C61 C -0.2401(9) -0.6046(10) -0.3640(15) 0.043(3) Uani 1 1 d . . . . .
H61 H -0.223567 -0.583345 -0.394115 0.052 Uiso 1 1 calc R . . . .
C62 C -0.2208(9) -0.6432(10) -0.3216(15) 0.043(3) Uani 1 1 d . . . . .
H62 H -0.190563 -0.646916 -0.321192 0.052 Uiso 1 1 calc R . . . .
C63 C -0.2461(9) -0.6752(11) -0.2812(15) 0.043(3) Uani 1 1 d . . . . .
H63 H -0.233616 -0.701515 -0.254310 0.052 Uiso 1 1 calc R . . . .
C64 C -0.2895(9) -0.6680(11) -0.2807(15) 0.043(3) Uani 1 1 d . . . . .
H64 H -0.306954 -0.690065 -0.253424 0.052 Uiso 1 1 calc R . . . .
C65 C -0.4817(9) -0.4329(11) -0.3129(13) 0.044(3) Uani 1 1 d . . . . .
H65A H -0.501583 -0.461034 -0.320928 0.053 Uiso 1 1 calc R . . . .
H65B H -0.498727 -0.403947 -0.296821 0.053 Uiso 1 1 calc R . . . .
C66 C -0.4592(10) -0.4208(11) -0.3818(13) 0.044(3) Uani 1 1 d . . . . .
H66A H -0.445172 -0.450989 -0.401105 0.053 Uiso 1 1 calc R . . . .
H66B H -0.436732 -0.395679 -0.372420 0.053 Uiso 1 1 calc R . . . .
C67 C -0.4903(10) -0.4011(11) -0.4364(13) 0.044(3) Uani 1 1 d . . . . .
C68 C -0.5115(9) -0.3557(11) -0.4266(14) 0.044(3) Uani 1 1 d . . . . .
H68 H -0.507554 -0.336608 -0.383789 0.053 Uiso 1 1 calc R . . . .
C69 C -0.5387(10) -0.3394(11) -0.4823(13) 0.044(3) Uani 1 1 d . . . . .
H69 H -0.551174 -0.307528 -0.476375 0.053 Uiso 1 1 calc R . . . .
C70 C -0.5488(10) -0.3635(10) -0.5414(14) 0.044(3) Uani 1 1 d . . . . .
H70 H -0.568910 -0.351150 -0.575560 0.053 Uiso 1 1 calc R . . . .
C71 C -0.5276(9) -0.4091(11) -0.5505(14) 0.044(3) Uani 1 1 d . . . . .
H71 H -0.532214 -0.427611 -0.593615 0.053 Uiso 1 1 calc R . . . .
C72 C -0.5004(10) -0.4275(11) -0.4988(13) 0.044(3) Uani 1 1 d . . . . .
H72 H -0.487997 -0.459373 -0.505837 0.053 Uiso 1 1 calc R . . . .
C41 C -0.5532(10) -0.5643(11) -0.3029(14) 0.052(8) Uani 1 1 d D . . . .
H41C H -0.547788 -0.528366 -0.296855 0.062 Uiso 0.517(18) 1 calc R . . A 2
H41D H -0.528574 -0.579328 -0.328649 0.062 Uiso 0.517(18) 1 calc R . . A 2
H41A H -0.549495 -0.528289 -0.294594 0.062 Uiso 0.483(18) 1 calc R . . A 1
H41B H -0.528681 -0.576012 -0.332341 0.062 Uiso 0.483(18) 1 calc R . . A 1

loop_
_atom_site_aniso_label
_atom_site_aniso_U_11
_atom_site_aniso_U_22
_atom_site_aniso_U_33
_atom_site_aniso_U_23
_atom_site_aniso_U_13
_atom_site_aniso_U_12
Hg2 0.0233(5) 0.0179(4) 0.0144(4) 0.0045(4) -0.0037(4) 0.0000(4)
Hg3 0.0205(5) 0.0145(4) 0.0158(4) -0.0023(4) -0.0002(4) 0.0013(4)
Hg4 0.0273(5) 0.0165(4) 0.0114(4) 0.0037(4) 0.0002(4) -0.0002(4)
Hg5 0.0260(5) 0.0107(4) 0.0186(4) -0.0005(4) 0.0022(4) -0.0001(4)
Hg6 0.0220(5) 0.0172(4) 0.0142(4) -0.0044(4) -0.0014(4) -0.0013(4)
Hg7 0.0205(5) 0.0134(4) 0.0153(4) 0.0007(4) -0.0019(4) -0.0014(4)
Au1 0.0194(7) 0.0099(5) 0.0087(5) 0.0016(5) -0.0016(5) 0.0010(5)
Au2 0.0233(5) 0.0179(4) 0.0144(4) 0.0045(4) -0.0037(4) 0.0000(4)
Au3 0.0205(5) 0.0145(4) 0.0158(4) -0.0023(4) -0.0002(4) 0.0013(4)
Au4 0.0273(5) 0.0165(4) 0.0114(4) 0.0037(4) 0.0002(4) -0.0002(4)
Au5 0.0260(5) 0.0107(4) 0.0186(4) -0.0005(4) 0.0022(4) -0.0001(4)
Au6 0.0220(5) 0.0172(4) 0.0142(4) -0.0044(4) -0.0014(4) -0.0013(4)
Au7 0.0205(5) 0.0134(4) 0.0153(4) 0.0007(4) -0.0019(4) -0.0014(4)
Au8A 0.0246(6) 0.0190(10) 0.0113(5) -0.0019(6) -0.0018(4) -0.0030(6)
Au8B 0.0246(6) 0.0190(10) 0.0113(5) -0.0019(6) -0.0018(4) -0.0030(6)
Au9 0.0262(5) 0.0185(4) 0.0221(5) -0.0070(4) 0.0060(4) -0.0050(4)
Au10 0.0264(5) 0.0249(5) 0.0133(4) -0.0018(4) 0.0015(4) -0.0002(4)
Au11 0.0246(5) 0.0163(4) 0.0262(5) 0.0068(4) -0.0007(4) 0.0019(4)
Au12 0.0267(5) 0.0169(4) 0.0223(5) 0.0070(4) -0.0016(4) 0.0006(4)
Au13 0.0239(5) 0.0137(4) 0.0160(4) 0.0006(4) -0.0025(4) -0.0001(4)
S1 0.027(3) 0.014(3) 0.012(3) -0.001(2) 0.000(2) -0.002(2)
S2A 0.027(5) 0.014(6) 0.025(7) 0.003(5) 0.002(5) -0.002(4)
S2B 0.027(5) 0.014(6) 0.025(7) 0.003(5) 0.002(5) -0.002(4)
S3 0.025(4) 0.022(3) 0.022(3) 0.009(3) 0.000(3) -0.003(3)
S4 0.024(3) 0.013(3) 0.019(3) -0.005(2) -0.003(2) 0.004(2)
S5 0.029(4) 0.023(3) 0.023(3) 0.005(3) -0.004(3) -0.003(3)
S6A 0.030(9) 0.030(4) 0.026(3) -0.002(3) -0.003(5) 0.001(6)
S6B 0.030(9) 0.030(4) 0.026(3) -0.002(3) -0.003(5) 0.001(6)
S7 0.038(4) 0.014(3) 0.018(3) -0.002(2) 0.002(3) -0.002(3)
S8 0.028(3) 0.029(2) 0.0131(19) -0.0007(18) 0.0050(18) -0.0011(19)
S9 0.028(3) 0.029(2) 0.0131(19) -0.0007(18) 0.0050(18) -0.0011(19)
C1 0.028(5) 0.024(4) 0.035(5) 0.003(4) 0.004(4) -0.001(4)
C2 0.028(5) 0.024(4) 0.035(5) 0.003(4) 0.004(4) -0.001(4)
C3 0.028(5) 0.024(4) 0.035(5) 0.003(4) 0.004(4) -0.001(4)
C4 0.028(5) 0.024(4) 0.035(5) 0.003(4) 0.004(4) -0.001(4)
C5 0.028(5) 0.024(4) 0.035(5) 0.003(4) 0.004(4) -0.001(4)
C6 0.028(5) 0.024(4) 0.035(5) 0.003(4) 0.004(4) -0.001(4)
C7 0.028(5) 0.024(4) 0.035(5) 0.003(4) 0.004(4) -0.001(4)
C8 0.028(5) 0.024(4) 0.035(5) 0.003(4) 0.004(4) -0.001(4)
C9A 0.031(7) 0.017(6) 0.029(8) 0.000(6) -0.008(6) 0.001(5)
C9B 0.031(7) 0.017(6) 0.029(8) 0.000(6) -0.008(6) 0.001(5)
C10A 0.031(7) 0.017(6) 0.029(8) 0.000(6) -0.008(6) 0.001(5)
C10B 0.031(7) 0.017(6) 0.029(8) 0.000(6) -0.008(6) 0.001(5)
C11A 0.031(7) 0.017(6) 0.029(8) 0.000(6) -0.008(6) 0.001(5)
C12A 0.031(7) 0.017(6) 0.029(8) 0.000(6) -0.008(6) 0.001(5)
C13A 0.031(7) 0.017(6) 0.029(8) 0.000(6) -0.008(6) 0.001(5)
C14A 0.031(7) 0.017(6) 0.029(8) 0.000(6) -0.008(6) 0.001(5)
C15A 0.031(7) 0.017(6) 0.029(8) 0.000(6) -0.008(6) 0.001(5)
C16A 0.031(7) 0.017(6) 0.029(8) 0.000(6) -0.008(6) 0.001(5)
C16B 0.031(7) 0.017(6) 0.029(8) 0.000(6) -0.008(6) 0.001(5)
C11B 0.031(7) 0.017(6) 0.029(8) 0.000(6) -0.008(6) 0.001(5)
C12B 0.031(7) 0.017(6) 0.029(8) 0.000(6) -0.008(6) 0.001(5)
C13B 0.031(7) 0.017(6) 0.029(8) 0.000(6) -0.008(6) 0.001(5)
C14B 0.031(7) 0.017(6) 0.029(8) 0.000(6) -0.008(6) 0.001(5)
C15B 0.031(7) 0.017(6) 0.029(8) 0.000(6) -0.008(6) 0.001(5)
C17 0.080(9) 0.036(6) 0.041(6) -0.005(5) -0.003(6) -0.019(6)
C18 0.080(9) 0.036(6) 0.041(6) -0.005(5) -0.003(6) -0.019(6)
C19 0.080(9) 0.036(6) 0.041(6) -0.005(5) -0.003(6) -0.019(6)
C20 0.080(9) 0.036(6) 0.041(6) -0.005(5) -0.003(6) -0.019(6)
C21 0.080(9) 0.036(6) 0.041(6) -0.005(5) -0.003(6) -0.019(6)
C22 0.080(9) 0.036(6) 0.041(6) -0.005(5) -0.003(6) -0.019(6)
C23 0.080(9) 0.036(6) 0.041(6) -0.005(5) -0.003(6) -0.019(6)
C24 0.080(9) 0.036(6) 0.041(6) -0.005(5) -0.003(6) -0.019(6)
C25 0.067(10) 0.024(6) 0.042(7) -0.006(6) 0.003(7) 0.015(7)
C26 0.067(10) 0.024(6) 0.042(7) -0.006(6) 0.003(7) 0.015(7)
C27 0.050(19) 0.031(14) 0.020(13) 0.000(12) 0.014(13) 0.022(13)
C28A 0.067(10) 0.024(6) 0.042(7) -0.006(6) 0.003(7) 0.015(7)
C29A 0.067(10) 0.024(6) 0.042(7) -0.006(6) 0.003(7) 0.015(7)
C30 0.067(10) 0.024(6) 0.042(7) -0.006(6) 0.003(7) 0.015(7)
C31A 0.067(10) 0.024(6) 0.042(7) -0.006(6) 0.003(7) 0.015(7)
C32A 0.067(10) 0.024(6) 0.042(7) -0.006(6) 0.003(7) 0.015(7)
C28B 0.067(10) 0.024(6) 0.042(7) -0.006(6) 0.003(7) 0.015(7)
C29B 0.067(10) 0.024(6) 0.042(7) -0.006(6) 0.003(7) 0.015(7)
C31B 0.067(10) 0.024(6) 0.042(7) -0.006(6) 0.003(7) 0.015(7)
C32B 0.067(10) 0.024(6) 0.042(7) -0.006(6) 0.003(7) 0.015(7)
C33 0.044(6) 0.023(4) 0.019(4) -0.005(4) -0.005(4) 0.001(4)
C34 0.044(6) 0.023(4) 0.019(4) -0.005(4) -0.005(4) 0.001(4)
C35 0.044(6) 0.023(4) 0.019(4) -0.005(4) -0.005(4) 0.001(4)
C36 0.044(6) 0.023(4) 0.019(4) -0.005(4) -0.005(4) 0.001(4)
C37 0.044(6) 0.023(4) 0.019(4) -0.005(4) -0.005(4) 0.001(4)
C38 0.044(6) 0.023(4) 0.019(4) -0.005(4) -0.005(4) 0.001(4)
C39 0.044(6) 0.023(4) 0.019(4) -0.005(4) -0.005(4) 0.001(4)
C40 0.044(6) 0.023(4) 0.019(4) -0.005(4) -0.005(4) 0.001(4)
C42 0.054(8) 0.050(7) 0.033(6) 0.003(5) -0.015(6) 0.004(6)
C43 0.054(8) 0.050(7) 0.033(6) 0.003(5) -0.015(6) 0.004(6)
C44 0.054(8) 0.050(7) 0.033(6) 0.003(5) -0.015(6) 0.004(6)
C45 0.054(8) 0.050(7) 0.033(6) 0.003(5) -0.015(6) 0.004(6)
C46 0.054(8) 0.050(7) 0.033(6) 0.003(5) -0.015(6) 0.004(6)
C47 0.054(8) 0.050(7) 0.033(6) 0.003(5) -0.015(6) 0.004(6)
C48 0.054(8) 0.050(7) 0.033(6) 0.003(5) -0.015(6) 0.004(6)
C49 0.042(6) 0.027(5) 0.027(5) -0.005(4) 0.004(5) -0.001(4)
C50 0.042(6) 0.027(5) 0.027(5) -0.005(4) 0.004(5) -0.001(4)
C51 0.042(6) 0.027(5) 0.027(5) -0.005(4) 0.004(5) -0.001(4)
C52 0.042(6) 0.027(5) 0.027(5) -0.005(4) 0.004(5) -0.001(4)
C53 0.042(6) 0.027(5) 0.027(5) -0.005(4) 0.004(5) -0.001(4)
C54 0.042(6) 0.027(5) 0.027(5) -0.005(4) 0.004(5) -0.001(4)
C55 0.042(6) 0.027(5) 0.027(5) -0.005(4) 0.004(5) -0.001(4)
C56 0.042(6) 0.027(5) 0.027(5) -0.005(4) 0.004(5) -0.001(4)
C57 0.036(6) 0.048(6) 0.045(6) -0.002(5) 0.020(5) -0.009(5)
C58 0.036(6) 0.048(6) 0.045(6) -0.002(5) 0.020(5) -0.009(5)
C59 0.036(6) 0.048(6) 0.045(6) -0.002(5) 0.020(5) -0.009(5)
C60 0.036(6) 0.048(6) 0.045(6) -0.002(5) 0.020(5) -0.009(5)
C61 0.036(6) 0.048(6) 0.045(6) -0.002(5) 0.020(5) -0.009(5)
C62 0.036(6) 0.048(6) 0.045(6) -0.002(5) 0.020(5) -0.009(5)
C63 0.036(6) 0.048(6) 0.045(6) -0.002(5) 0.020(5) -0.009(5)
C64 0.036(6) 0.048(6) 0.045(6) -0.002(5) 0.020(5) -0.009(5)
C65 0.063(8) 0.048(6) 0.020(5) 0.007(5) -0.012(5) -0.001(6)
C66 0.063(8) 0.048(6) 0.020(5) 0.007(5) -0.012(5) -0.001(6)
C67 0.063(8) 0.048(6) 0.020(5) 0.007(5) -0.012(5) -0.001(6)
C68 0.063(8) 0.048(6) 0.020(5) 0.007(5) -0.012(5) -0.001(6)
C69 0.063(8) 0.048(6) 0.020(5) 0.007(5) -0.012(5) -0.001(6)
C70 0.063(8) 0.048(6) 0.020(5) 0.007(5) -0.012(5) -0.001(6)
C71 0.063(8) 0.048(6) 0.020(5) 0.007(5) -0.012(5) -0.001(6)
C72 0.063(8) 0.048(6) 0.020(5) 0.007(5) -0.012(5) -0.001(6)
C41 0.06(2) 0.041(17) 0.051(19) 0.003(15) -0.002(17) 0.017(16)

loop_
_atom_type_symbol
_atom_type_description
_atom_type_scat_dispersion_real
_atom_type_scat_dispersion_imag
_atom_type_scat_source
C C 0.0033 0.0016 'International Tables Vol C Tables 4.2.6.8 and 6.1.1.4'
H H 0.0000 0.0000 'International Tables Vol C Tables 4.2.6.8 and 6.1.1.4'
Au Au -2.0133 8.8022 'International Tables Vol C Tables 4.2.6.8 and 6.1.1.4'
Hg Hg -2.3894 9.2266 'International Tables Vol C Tables 4.2.6.8 and 6.1.1.4'
S S 0.1246 0.1234 'International Tables Vol C Tables 4.2.6.8 and 6.1.1.4'

loop_
_exptl_crystal_face_index_h
_exptl_crystal_face_index_k
_exptl_crystal_face_index_l
_exptl_crystal_face_perp_dist
0 -3 38 0.0558
0 3 -38 0.0591
24 -9 13 0.0876
-24 9 -13 0.0876
23 -6 -18 0.0956
-22 6 20 0.0768
0 44 1 0.0098
0 -44 -1 0.0098

loop_
_geom_angle_atom_site_label_1
_geom_angle_atom_site_label_2
_geom_angle_atom_site_label_3
_geom_angle
_geom_angle_site_symmetry_1
_geom_angle_site_symmetry_3
Hg3 Hg2 Hg6 109.82(3) . .
Hg3 Hg2 Au12 114.70(4) . .
Hg3 Hg2 Au13 65.30(3) . .
Hg4 Hg2 Hg3 106.50(4) 5_445 .
Hg4 Hg2 Hg6 58.85(3) 5_445 .
Hg4 Hg2 Au12 61.85(3) 5_445 .
Hg4 Hg2 Au13 171.20(4) 5_445 .
Hg5 Hg2 Au12 62.60(3) 5_445 .
Hg5 Hg2 Au13 118.28(4) 5_445 .
Hg6 Hg2 Au12 112.80(4) . .
Hg6 Hg2 Au13 119.68(4) . .
Hg7 Hg2 Hg3 61.78(3) 5_445 .
Hg7 Hg2 Hg6 62.93(3) 5_445 .
Hg7 Hg2 Au8B 69.7(2) 5_445 .
Hg7 Hg2 Au12 170.64(4) 5_445 .
Hg7 Hg2 Au13 63.90(3) 5_445 .
Au8B Hg2 Hg3 124.0(2) . .
Au8B Hg2 Hg6 67.2(2) . .
Au8B Hg2 Au12 117.2(2) . .
Au8B Hg2 Au13 69.48(18) . .
Au13 Hg2 Au12 123.60(4) . .
S3 Hg2 Hg3 119.99(15) . .
S3 Hg2 Hg4 104.19(15) . 5_445
S3 Hg2 Hg5 99.73(15) . 5_445
S3 Hg2 Hg6 130.18(15) . .
S3 Hg2 Hg7 143.46(15) . 5_445
S3 Hg2 Au8B 84.5(3) . .
S3 Hg2 Au12 45.85(15) . .
S3 Hg2 Au13 83.34(15) . .
Hg2 Hg3 Hg4 105.50(3) . .
Hg2 Hg3 Au13 59.95(3) . .
Hg4 Hg3 Au13 114.41(3) . .
Hg5 Hg3 Hg4 106.77(4) 5_445 .
Hg5 Hg3 Au13 114.01(3) 5_445 .
Hg6 Hg3 Hg2 110.53(4) 5_445 .
Hg6 Hg3 Hg4 59.62(3) 5_445 .
Hg6 Hg3 Au13 168.28(4) 5_445 .
Hg7 Hg3 Hg4 60.31(3) 5_445 .
Hg7 Hg3 Au13 60.42(3) 5_445 .
Au9 Hg3 Au13 125.90(4) 5_445 .
Au10 Hg3 Au9 70.81(3) 5_445 5_445
Au10 Hg3 Au13 123.59(4) 5_445 .
S4 Hg3 Hg2 97.42(13) . .
S4 Hg3 Hg4 129.50(14) . .
S4 Hg3 Hg5 123.68(14) . 5_445
S4 Hg3 Hg6 147.22(13) . 5_445
S4 Hg3 Hg7 100.21(13) . 5_445
S4 Hg3 Au9 89.40(13) . 5_445
S4 Hg3 Au10 90.53(13) . 5_445
S4 Hg3 Au13 44.49(13) . .
Hg2 Hg4 Hg3 106.53(3) 5_445 .
Hg5 Hg4 Hg3 108.84(4) . .
Hg6 Hg4 Hg3 56.75(3) 5_445 .
Hg7 Hg4 Hg3 58.92(3) 5_445 .
Au11 Hg4 Au10 119.87(4) 5_445 5_445
Au11 Hg4 Au12 70.71(3) 5_445 5_445
Au12 Hg4 Au10 125.69(4) 5_445 5_445
S9 Hg4 Hg2 132.89(15) 5_445 5_445
S9 Hg4 Hg3 97.39(15) 5_445 .
S9 Hg4 Hg5 143.57(15) 5_445 .
S9 Hg4 Hg6 103.22(15) 5_445 5_445
S9 Hg4 Hg7 118.04(15) 5_445 5_445
S9 Hg4 Au10 45.41(14) 5_445 5_445
S9 Hg4 Au11 82.20(15) 5_445 5_445
S9 Hg4 Au12 91.54(15) 5_445 5_445
Hg2 Hg5 Au9 112.29(4) 5_445 .
Hg3 Hg5 Au9 60.45(3) 5_445 .
Hg4 Hg5 Hg6 110.96(4) . .
Hg4 Hg5 Au9 168.27(4) . .
Hg6 Hg5 Au9 60.58(3) . .
Hg7 Hg5 Hg6 61.42(3) 5_445 .
Hg7 Hg5 Au9 114.82(4) 5_445 .
Au9 Hg5 Au12 123.50(4) . 5_445
Au11 Hg5 Au9 128.14(4) 5_445 .
Au11 Hg5 Au12 69.19(3) 5_445 5_445
S7 Hg5 Hg2 123.80(16) . 5_445
S7 Hg5 Hg3 100.18(15) . 5_445
S7 Hg5 Hg4 144.84(14) . .
S7 Hg5 Hg6 101.73(14) . .
S7 Hg5 Hg7 127.67(16) . 5_445
S7 Hg5 Au9 46.37(14) . .
S7 Hg5 Au11 90.55(15) . 5_445
S7 Hg5 Au12 87.69(14) . 5_445
Hg2 Hg6 Hg5 104.34(3) . .
Hg2 Hg6 Au8B 54.6(2) . .
Hg2 Hg6 Au9 167.52(4) . .
Hg2 Hg6 Au10 117.60(4) . .
Hg3 Hg6 Hg2 110.37(4) 5_445 .
Hg3 Hg6 Hg5 62.04(3) 5_445 .
Hg3 Hg6 Au8B 164.78(19) 5_445 .
Hg3 Hg6 Au9 63.24(3) 5_445 .
Hg3 Hg6 Au10 62.60(3) 5_445 .
Hg4 Hg6 Hg2 59.58(3) 5_445 .
Hg4 Hg6 Hg5 109.93(4) 5_445 .
Hg4 Hg6 Au8B 105.4(2) 5_445 .
Hg4 Hg6 Au9 121.11(4) 5_445 .
Hg4 Hg6 Au10 64.32(3) 5_445 .
Hg5 Hg6 Au8B 116.33(19) . .
Hg5 Hg6 Au9 63.31(3) . .
Hg5 Hg6 Au10 118.79(4) . .
Hg7 Hg6 Au8B 62.20(16) 5_445 .
Hg7 Hg6 Au9 114.73(3) 5_445 .
Hg7 Hg6 Au10 167.96(4) 5_445 .
Au9 Hg6 Au8B 130.9(2) . .
Au9 Hg6 Au10 70.12(3) . .
Au10 Hg6 Au8B 123.96(17) . .
S6A Hg6 Hg2 103.8(10) . .
S6A Hg6 Hg5 117.6(8) . .
S6A Hg6 Au8B 50.4(10) . .
S6A Hg6 Au9 84.7(10) . .
S6A Hg6 Au10 94.2(8) . .
Hg2 Hg7 Au11 167.91(4) 5_445 .
Hg3 Hg7 Au11 111.89(3) 5_445 .
Hg4 Hg7 Au11 59.16(3) 5_445 .
Hg5 Hg7 Au11 60.74(3) 5_445 .
Hg6 Hg7 Au11 115.03(3) 5_445 .
Au8B Hg7 Au11 134.3(2) 5_445 .
Au13 Hg7 Au8B 64.65(19) 5_445 5_445
Au13 Hg7 Au11 125.00(4) 5_445 .
S1 Hg7 Hg2 146.86(14) . 5_445
S1 Hg7 Hg3 123.10(13) . 5_445
S1 Hg7 Hg4 98.41(13) . 5_445
S1 Hg7 Hg5 99.82(14) . 5_445
S1 Hg7 Hg6 128.41(13) . 5_445
S1 Hg7 Au8B 98.1(2) . 5_445
S1 Hg7 Au11 44.99(14) . .
S1 Hg7 Au13 88.42(14) . 5_445
Au2 Au1 Au3 63.58(2) . .
Au2 Au1 Au5 114.96(3) . .
Au2 Au1 Au6 64.39(3) . .
Au4 Au1 Au2 116.74(3) . .
Au4 Au1 Au3 65.27(2) . .
Au4 Au1 Au5 60.45(2) . .
Au4 Au1 Au6 117.41(2) . .
Au4 Au1 Au7 114.84(3) . .
Au5 Au1 Au3 115.45(3) . .
Au5 Au1 Au6 64.41(2) . .
Au6 Au1 Au3 119.81(3) . .
Au7 Au1 Au2 119.62(2) . .
Au7 Au1 Au3 116.18(2) . .
Au7 Au1 Au5 116.49(3) . .
Au7 Au1 Au6 114.51(3) . .
Au1 Au2 Au3 58.43(2) . .
Au1 Au2 Au6 57.98(2) . .
Au1 Au2 Au8A 107.96(4) . .
Au1 Au2 Au12 110.90(3) . .
Au1 Au2 Au13 113.24(3) . .
Au3 Au2 Au6 109.82(3) . .
Au3 Au2 Au8A 118.06(4) . .
Au3 Au2 Au12 114.70(4) . .
Au3 Au2 Au13 65.30(3) . .
Au6 Au2 Au8A 60.84(3) . .
Au6 Au2 Au12 112.80(4) . .
Au6 Au2 Au13 119.68(4) . .
Au12 Au2 Au8A 125.30(4) . .
Au13 Au2 Au8A 69.93(3) . .
Au13 Au2 Au12 123.60(4) . .
S3 Au2 Au1 155.93(15) . .
S3 Au2 Au3 119.99(15) . .
S3 Au2 Au6 130.18(15) . .
S3 Au2 Au8A 93.85(15) . .
S3 Au2 Au12 45.85(15) . .
S3 Au2 Au13 83.34(15) . .
Au1 Au3 Au2 58.00(2) . .
Au1 Au3 Au4 56.99(2) . .
Au1 Au3 Au9 111.18(3) . 5_445
Au1 Au3 Au10 112.56(3) . 5_445
Au1 Au3 Au13 108.45(3) . .
Au2 Au3 Au4 105.50(3) . .
Au2 Au3 Au9 116.32(4) . 5_445
Au2 Au3 Au10 169.24(4) . 5_445
Au2 Au3 Au13 59.95(3) . .
Au4 Au3 Au9 117.65(4) . 5_445
Au4 Au3 Au10 63.75(3) . 5_445
Au4 Au3 Au13 114.41(3) . .
Au9 Au3 Au13 125.90(4) 5_445 .
Au10 Au3 Au9 70.81(3) 5_445 5_445
Au10 Au3 Au13 123.59(4) 5_445 .
S4 Au3 Au1 152.77(13) . .
S4 Au3 Au2 97.42(13) . .
S4 Au3 Au4 129.50(14) . .
S4 Au3 Au9 89.40(13) . 5_445
S4 Au3 Au10 90.53(13) . 5_445
S4 Au3 Au13 44.49(13) . .
Au1 Au4 Au3 57.74(2) . .
Au1 Au4 Au5 60.01(2) . .
Au1 Au4 Au10 109.82(3) . 5_445
Au1 Au4 Au11 112.97(3) . 5_445
Au1 Au4 Au12 112.79(3) . 5_445
Au3 Au4 Au10 59.84(3) . 5_445
Au3 Au4 Au11 114.95(4) . 5_445
Au3 Au4 Au12 169.97(4) . 5_445
Au5 Au4 Au3 108.84(4) . .
Au5 Au4 Au10 168.64(4) . 5_445
Au5 Au4 Au11 64.15(3) . 5_445
Au5 Au4 Au12 65.35(3) . 5_445
Au11 Au4 Au10 119.87(4) 5_445 5_445
Au11 Au4 Au12 70.71(3) 5_445 5_445
Au12 Au4 Au10 125.69(4) 5_445 5_445
S9 Au4 Au1 154.23(15) 5_445 .
S9 Au4 Au3 97.39(15) 5_445 .
S9 Au4 Au5 143.57(15) 5_445 .
S9 Au4 Au10 45.41(14) 5_445 5_445
S9 Au4 Au11 82.20(15) 5_445 5_445
S9 Au4 Au12 91.54(15) 5_445 5_445
Au1 Au5 Au4 59.54(2) . .
Au1 Au5 Au6 57.93(2) . .
Au1 Au5 Au9 109.07(3) . .
Au1 Au5 Au11 111.17(3) . 5_445
Au1 Au5 Au12 110.34(3) . 5_445
Au4 Au5 Au6 110.96(4) . .
Au4 Au5 Au9 168.27(4) . .
Au4 Au5 Au11 62.41(3) . 5_445
Au4 Au5 Au12 62.73(3) . 5_445
Au6 Au5 Au9 60.58(3) . .
Au6 Au5 Au11 119.74(4) . 5_445
Au6 Au5 Au12 166.53(4) . 5_445
Au9 Au5 Au12 123.50(4) . 5_445
Au11 Au5 Au9 128.14(4) 5_445 .
Au11 Au5 Au12 69.19(3) 5_445 5_445
S7 Au5 Au1 155.37(14) . .
S7 Au5 Au4 144.84(14) . .
S7 Au5 Au6 101.73(14) . .
S7 Au5 Au9 46.37(14) . .
S7 Au5 Au11 90.55(15) . 5_445
S7 Au5 Au12 87.69(14) . 5_445
Au1 Au6 Au2 57.62(2) . .
Au1 Au6 Au5 57.66(2) . .
Au1 Au6 Au8A 109.89(4) . .
Au1 Au6 Au9 111.14(3) . .
Au1 Au6 Au10 111.15(3) . .
Au2 Au6 Au5 104.34(3) . .
Au2 Au6 Au8A 63.55(4) . .
Au2 Au6 Au9 167.52(4) . .
Au2 Au6 Au10 117.60(4) . .
Au5 Au6 Au8A 109.20(4) . .
Au5 Au6 Au9 63.31(3) . .
Au5 Au6 Au10 118.79(4) . .
Au8A Au6 Au10 128.30(4) . .
Au9 Au6 Au8A 120.63(5) . .
Au9 Au6 Au10 70.12(3) . .
S6B Au6 Au1 158.4(9) . .
S6B Au6 Au2 109.4(11) . .
S6B Au6 Au5 116.6(8) . .
S6B Au6 Au8A 50.1(10) . .
S6B Au6 Au9 79.4(10) . .
S6B Au6 Au10 89.9(9) . .
Au1 Au7 Au8A 112.17(4) . 5_445
Au1 Au7 Au11 108.16(3) . .
Au1 Au7 Au13 112.60(3) . 5_445
Au8A Au7 Au11 123.42(5) 5_445 .
Au8A Au7 Au13 71.49(4) 5_445 5_445
Au13 Au7 Au11 125.00(4) 5_445 .
S1 Au7 Au1 153.09(14) . .
S1 Au7 Au8A 89.82(13) . 5_445
S1 Au7 Au11 44.99(14) . .
S1 Au7 Au13 88.42(14) . 5_445
Au6 Au8A Au2 55.61(3) . .
S5 Au8A Au2 85.44(16) . .
S5 Au8A Au6 138.79(16) . .
S5 Au8A S6B 173.1(10) . .
S6B Au8A Au2 99.6(12) . .
S6B Au8A Au6 47.6(11) . .
Hg2 Au8B Hg6 58.25(17) . .
S5 Au8B Hg2 98.5(4) . .
S5 Au8B Hg6 143.7(4) . .
S5 Au8B Hg7 88.3(3) . 5_445
S5 Au8B S6A 149.5(11) . .
S6A Au8B Hg2 105.6(10) . .
S6A Au8B Hg6 48.6(10) . .
Hg3 Au9 Hg5 56.28(3) 5_445 .
Hg3 Au9 Hg6 53.40(3) 5_445 .
Hg6 Au9 Hg5 56.10(3) . .
Au6 Au9 Au5 56.10(3) . .
S7 Au9 Hg3 97.74(14) . 5_445
S7 Au9 Hg5 47.91(14) . .
S7 Au9 Hg6 98.97(15) . .
S7 Au9 Au5 47.91(14) . .
S7 Au9 Au6 98.97(15) . .
S8 Au9 Hg3 88.44(15) . 5_445
S8 Au9 Hg5 139.61(15) . .
S8 Au9 Hg6 88.23(15) . .
S8 Au9 Au5 139.61(15) . .
S8 Au9 Au6 88.23(15) . .
S8 Au9 S7 172.4(2) . .
Hg3 Au10 Hg6 52.98(3) 5_445 .
Au6 Au10 Hg4 53.72(3) . 5_445
S8 Au10 Hg3 88.82(14) . 5_445
S8 Au10 Hg4 137.93(14) . 5_445
S8 Au10 Hg6 87.47(15) . .
S8 Au10 Au6 87.47(15) . .
S8 Au10 S9 174.7(2) . .
S9 Au10 Hg3 95.93(14) . 5_445
S9 Au10 Hg4 47.29(14) . 5_445
S9 Au10 Hg6 97.19(15) . .
S9 Au10 Au6 97.19(15) . .
Hg4 Au11 Hg7 56.25(3) 5_445 .
Hg5 Au11 Hg7 54.60(3) 5_445 .
S1 Au11 Hg4 97.59(14) . 5_445
S1 Au11 Hg5 96.04(14) . 5_445
S1 Au11 Hg7 47.07(14) . .
S1 Au11 Au7 47.07(14) . .
S1 Au11 S2B 167.8(6) . .
S2A Au11 Hg4 88.8(6) . 5_445
S2A Au11 Hg5 90.5(7) . 5_445
S2A Au11 Au7 140.1(7) . .
S2A Au11 S1 172.8(7) . .
S2B Au11 Hg7 138.7(6) . .
Hg4 Au12 Hg2 54.41(3) 5_445 .
Au2 Au12 Hg5 55.37(3) . 5_445
S2A Au12 Hg4 86.6(6) . 5_445
S2A Au12 Hg5 87.7(6) . 5_445
S2A Au12 Au2 137.0(6) . .
S2A Au12 S3 174.5(6) . .
S2B Au12 Hg2 135.2(6) . .
S3 Au12 Hg2 47.62(14) . .
S3 Au12 Hg4 98.78(15) . 5_445
S3 Au12 Hg5 94.82(15) . 5_445
S3 Au12 Au2 47.62(14) . .
S3 Au12 S2B 172.2(5) . .
Hg2 Au13 Hg3 54.75(3) . .
Hg7 Au13 Hg3 54.70(3) 5_445 .
Au2 Au13 Hg7 53.12(3) . 5_445
Au2 Au13 Au3 54.75(3) . .
S4 Au13 Hg2 95.17(15) . .
S4 Au13 Hg3 47.33(15) . .
S4 Au13 Hg7 97.45(14) . 5_445
S4 Au13 Au2 95.17(15) . .
S4 Au13 Au3 47.33(15) . .
S5 Au13 Hg2 88.75(16) . .
S5 Au13 Hg3 138.18(16) . .
S5 Au13 Hg7 88.38(16) . 5_445
S5 Au13 Au2 88.75(16) . .
S5 Au13 Au3 138.18(16) . .
S5 Au13 S4 174.1(2) . .
Au11 S1 Hg7 87.9(2) . .
Au11 S1 Au7 87.9(2) . .
C1 S1 Hg7 104.2(8) . .
C1 S1 Au7 104.2(8) . .
C1 S1 Au11 99.8(8) . .
Au11 S2A Au12 104.1(9) . .
C9A S2A Au11 106.2(19) . .
C9A S2A Au12 110(2) . .
Au11 S2B Au12 102.4(9) . .
C9B S2B Au11 106.2(18) . .
C9B S2B Au12 105(2) . .
Au12 S3 Hg2 86.5(2) . .
Au12 S3 Au2 86.5(2) . .
C17 S3 Hg2 105.2(10) . .
C17 S3 Au2 105.2(10) . .
C17 S3 Au12 108.0(10) . .
Au13 S4 Hg3 88.17(19) . .
Au13 S4 Au3 88.17(19) . .
C25 S4 Hg3 100.6(9) . .
C25 S4 Au3 100.6(9) . .
C25 S4 Au13 105.5(9) . .
Au8B S5 Au13 99.8(3) . .
Au13 S5 Au8A 104.0(2) . .
C33 S5 Au8A 103.0(8) . .
C33 S5 Au8B 118.3(9) . .
C33 S5 Au13 108.3(7) . .
Hg6 S6A Au8B 81.1(15) . .
C41 S6A Hg6 107(2) . .
C41 S6A Au8B 97.7(19) . .
Au6 S6B Au8A 82.3(16) . .
C41 S6B Au6 111(2) . .
C41 S6B Au8A 99.4(19) . .
Au9 S7 Hg5 85.72(19) . .
Au9 S7 Au5 85.72(19) . .
C49 S7 Hg5 109.1(9) . .
C49 S7 Au5 109.1(9) . .
C49 S7 Au9 106.4(8) . .
Au10 S8 Au9 103.5(2) . .
C57 S8 Au9 104.2(9) . .
C57 S8 Au10 106.4(9) . .
Au10 S9 Hg4 87.3(2) . 5_445
C65 S9 Hg4 109.8(9) . 5_445
C65 S9 Au10 106.0(10) . .
S1 C1 H1A 109.4 . .
S1 C1 H1B 109.4 . .
H1A C1 H1B 108.0 . .
C2 C1 S1 111.0(16) . .
C2 C1 H1A 109.4 . .
C2 C1 H1B 109.4 . .
C1 C2 H2A 109.9 . .
C1 C2 H2B 109.9 . .
C1 C2 C3 109(2) . .
H2A C2 H2B 108.3 . .
C3 C2 H2A 109.9 . .
C3 C2 H2B 109.9 . .
C4 C3 C2 123(2) . .
C4 C3 C8 115(2) . .
C8 C3 C2 122(2) . .
C3 C4 H4 118.8 . .
C3 C4 C5 122(2) . .
C5 C4 H4 118.8 . .
C4 C5 H5 121.2 . .
C6 C5 C4 118(2) . .
C6 C5 H5 121.2 . .
C5 C6 H6 119.1 . .
C7 C6 C5 122(3) . .
C7 C6 H6 119.1 . .
C6 C7 H7 120.9 . .
C8 C7 C6 118(2) . .
C8 C7 H7 120.9 . .
C3 C8 H8 117.8 . .
C7 C8 C3 124(2) . .
C7 C8 H8 117.8 . .
S2A C9A H9AA 108.8 . .
S2A C9A H9AB 108.8 . .
H9AA C9A H9AB 107.7 . .
C10A C9A S2A 114(3) . .
C10A C9A H9AA 108.8 . .
C10A C9A H9AB 108.8 . .
S2B C9B H9BA 106.9 . .
S2B C9B H9BB 106.9 . .
H9BA C9B H9BB 106.7 . .
C10B C9B S2B 122(3) . .
C10B C9B H9BA 106.9 . .
C10B C9B H9BB 106.9 . .
C9A C10A H10A 111.9 . .
C9A C10A H10B 111.9 . .
C9A C10A C11A 100(4) . .
H10A C10A H10B 109.6 . .
C11A C10A H10A 111.9 . .
C11A C10A H10B 111.9 . .
C9B C10B H10C 105.0 . .
C9B C10B H10D 105.0 . .
H10C C10B H10D 105.9 . .
C11B C10B C9B 129(5) . .
C11B C10B H10C 105.0 . .
C11B C10B H10D 105.0 . .
C12A C11A C10A 140(3) . .
C12A C11A C16A 120.0 . .
C16A C11A C10A 97(3) . .
C11A C12A H12A 120.0 . .
C13A C12A C11A 120.0 . .
C13A C12A H12A 120.0 . .
C12A C13A H13A 120.0 . .
C14A C13A C12A 120.0 . .
C14A C13A H13A 120.0 . .
C13A C14A H14A 120.0 . .
C13A C14A C15A 120.0 . .
C15A C14A H14A 120.0 . .
C14A C15A H15A 120.0 . .
C16A C15A C14A 120.0 . .
C16A C15A H15A 120.0 . .
C11A C16A H16A 120.0 . .
C15A C16A C11A 120.0 . .
C15A C16A H16A 120.0 . .
C11B C16B H16B 120.0 . .
C11B C16B C15B 120.0 . .
C15B C16B H16B 120.0 . .
C10B C11B C16B 135(3) . .
C10B C11B C12B 105(3) . .
C12B C11B C16B 120.0 . .
C11B C12B H12B 120.0 . .
C11B C12B C13B 120.0 . .
C13B C12B H12B 120.0 . .
C12B C13B H13B 120.0 . .
C14B C13B C12B 120.0 . .
C14B C13B H13B 120.0 . .
C13B C14B H14B 120.0 . .
C13B C14B C15B 120.0 . .
C15B C14B H14B 120.0 . .
C16B C15B H15B 120.0 . .
C14B C15B C16B 120.0 . .
C14B C15B H15B 120.0 . .
S3 C17 H17A 108.9 . .
S3 C17 H17B 108.9 . .
H17A C17 H17B 107.7 . .
C18 C17 S3 113.5(19) . .
C18 C17 H17A 108.9 . .
C18 C17 H17B 108.9 . .
C17 C18 H18A 109.3 . .
C17 C18 H18B 109.3 . .
H18A C18 H18B 107.9 . .
C19 C18 C17 112(2) . .
C19 C18 H18A 109.3 . .
C19 C18 H18B 109.3 . .
C20 C19 C18 121(3) . .
C20 C19 C24 121(3) . .
C24 C19 C18 118(3) . .
C19 C20 H20 118.9 . .
C21 C20 C19 122(3) . .
C21 C20 H20 118.9 . .
C20 C21 H21 120.5 . .
C20 C21 C22 119(3) . .
C22 C21 H21 120.5 . .
C21 C22 H22 119.9 . .
C23 C22 C21 120(3) . .
C23 C22 H22 119.9 . .
C22 C23 H23 119.6 . .
C22 C23 C24 121(3) . .
C24 C23 H23 119.6 . .
C19 C24 C23 117(3) . .
C19 C24 H24 121.7 . .
C23 C24 H24 121.7 . .
S4 C25 H25A 110.2 . .
S4 C25 H25B 110.2 . .
H25A C25 H25B 108.5 . .
C26 C25 S4 107.4(19) . .
C26 C25 H25A 110.2 . .
C26 C25 H25B 110.2 . .
C25 C26 H26A 109.9 . .
C25 C26 H26B 109.9 . .
H26A C26 H26B 108.3 . .
C27 C26 C25 109(2) . .
C27 C26 H26A 109.9 . .
C27 C26 H26B 109.9 . .
C28A C27 C26 121.6(19) . .
C28A C27 C32A 120.0 . .
C32A C27 C26 118.3(18) . .
C28B C27 C26 130(3) . .
C28B C27 C32B 115(3) . .
C32B C27 C26 114(3) . .
C27 C28A H28A 120.0 . .
C29A C28A C27 120.0 . .
C29A C28A H28A 120.0 . .
C28A C29A H29A 120.0 . .
C30 C29A C28A 120.0 . .
C30 C29A H29A 120.0 . .
C29A C30 H30 120.0 . .
C29A C30 C31A 120.0 . .
C31A C30 H30 120.0 . .
C29B C30 H30A 122.5 . .
C29B C30 C31B 115(3) . .
C31B C30 H30A 122.5 . .
C30 C31A H31A 120.0 . .
C32A C31A C30 120.0 . .
C32A C31A H31A 120.0 . .
C27 C32A H32A 120.0 . .
C31A C32A C27 120.0 . .
C31A C32A H32A 120.0 . .
C27 C28B H28B 115.4 . .
C27 C28B C29B 129(5) . .
C29B C28B H28B 115.4 . .
C30 C29B C28B 116(5) . .
C30 C29B H29B 121.9 . .
C28B C29B H29B 121.9 . .
C30 C31B H31B 117.8 . .
C32B C31B C30 124(5) . .
C32B C31B H31B 117.8 . .
C27 C32B H32B 122.3 . .
C31B C32B C27 115(5) . .
C31B C32B H32B 122.3 . .
S5 C33 H33A 109.7 . .
S5 C33 H33B 109.7 . .
H33A C33 H33B 108.2 . .
C34 C33 S5 110.0(16) . .
C34 C33 H33A 109.7 . .
C34 C33 H33B 109.7 . .
C33 C34 H34A 109.7 . .
C33 C34 H34B 109.7 . .
H34A C34 H34B 108.2 . .
C35 C34 C33 109.7(19) . .
C35 C34 H34A 109.7 . .
C35 C34 H34B 109.7 . .
C36 C35 C34 121(2) . .
C36 C35 C40 118(2) . .
C40 C35 C34 120(2) . .
C35 C36 H36 120.6 . .
C35 C36 C37 119(3) . .
C37 C36 H36 120.6 . .
C36 C37 H37 120.4 . .
C38 C37 C36 119(2) . .
C38 C37 H37 120.4 . .
C37 C38 H38 117.8 . .
C37 C38 C39 124(3) . .
C39 C38 H38 117.8 . .
C38 C39 H39 121.8 . .
C38 C39 C40 116(3) . .
C40 C39 H39 121.8 . .
C35 C40 H40 118.7 . .
C39 C40 C35 123(2) . .
C39 C40 H40 118.7 . .
H42A C42 H42B 107.1 . .
C43 C42 H42A 107.7 . .
C43 C42 H42B 107.7 . .
C43 C42 C41 118(2) . .
C41 C42 H42A 107.7 . .
C41 C42 H42B 107.7 . .
C44 C43 C42 119(3) . .
C44 C43 C48 118(3) . .
C48 C43 C42 123(3) . .
C43 C44 H44 119.9 . .
C45 C44 C43 120(3) . .
C45 C44 H44 119.9 . .
C44 C45 H45 118.9 . .
C44 C45 C46 122(3) . .
C46 C45 H45 118.9 . .
C45 C46 H46 119.6 . .
C47 C46 C45 121(3) . .
C47 C46 H46 119.6 . .
C46 C47 H47 122.4 . .
C46 C47 C48 115(3) . .
C48 C47 H47 122.4 . .
C43 C48 H48 118.2 . .
C47 C48 C43 124(3) . .
C47 C48 H48 118.2 . .
S7 C49 H49A 108.0 . .
S7 C49 H49B 108.0 . .
H49A C49 H49B 107.2 . .
C50 C49 S7 117.2(18) . .
C50 C49 H49A 108.0 . .
C50 C49 H49B 108.0 . .
C49 C50 H50A 108.4 . .
C49 C50 H50B 108.4 . .
C49 C50 C51 116(2) . .
H50A C50 H50B 107.4 . .
C51 C50 H50A 108.4 . .
C51 C50 H50B 108.4 . .
C52 C51 C50 121(2) . .
C52 C51 C56 117(2) . .
C56 C51 C50 122(2) . .
C51 C52 H52 119.0 . .
C51 C52 C53 122(3) . .
C53 C52 H52 119.0 . .
C52 C53 H53 120.2 . .
C54 C53 C52 120(2) . .
C54 C53 H53 120.2 . .
C53 C54 H54 119.1 . .
C53 C54 C55 122(3) . .
C55 C54 H54 119.1 . .
C54 C55 H55 121.6 . .
C56 C55 C54 117(3) . .
C56 C55 H55 121.6 . .
C51 C56 H56 118.6 . .
C55 C56 C51 123(2) . .
C55 C56 H56 118.6 . .
S8 C57 H57A 109.0 . .
S8 C57 H57B 109.0 . .
H57A C57 H57B 107.8 . .
C58 C57 S8 113(2) . .
C58 C57 H57A 109.0 . .
C58 C57 H57B 109.0 . .
C57 C58 H58A 108.6 . .
C57 C58 H58B 108.6 . .
H58A C58 H58B 107.5 . .
C59 C58 C57 115(2) . .
C59 C58 H58A 108.6 . .
C59 C58 H58B 108.6 . .
C60 C59 C58 122(3) . .
C60 C59 C64 116(3) . .
C64 C59 C58 121(2) . .
C59 C60 H60 117.1 . .
C59 C60 C61 126(3) . .
C61 C60 H60 117.1 . .
C60 C61 H61 121.8 . .
C60 C61 C62 116(3) . .
C62 C61 H61 121.8 . .
C61 C62 H62 119.9 . .
C63 C62 C61 120(3) . .
C63 C62 H62 119.9 . .
C62 C63 H63 120.6 . .
C64 C63 C62 119(3) . .
C64 C63 H63 120.6 . .
C59 C64 H64 118.9 . .
C63 C64 C59 122(3) . .
C63 C64 H64 118.9 . .
S9 C65 H65A 109.7 . .
S9 C65 H65B 109.7 . .
H65A C65 H65B 108.2 . .
C66 C65 S9 110(2) . .
C66 C65 H65A 109.7 . .
C66 C65 H65B 109.7 . .
C65 C66 H66A 109.6 . .
C65 C66 H66B 109.6 . .
C65 C66 C67 110(2) . .
H66A C66 H66B 108.1 . .
C67 C66 H66A 109.6 . .
C67 C66 H66B 109.6 . .
C68 C67 C66 122(2) . .
C72 C67 C66 122(3) . .
C72 C67 C68 117(3) . .
C67 C68 H68 121.2 . .
C67 C68 C69 118(3) . .
C69 C68 H68 121.2 . .
C68 C69 H69 116.5 . .
C70 C69 C68 127(3) . .
C70 C69 H69 116.5 . .
C69 C70 H70 122.6 . .
C69 C70 C71 115(3) . .
C71 C70 H70 122.6 . .
C70 C71 H71 119.1 . .
C72 C71 C70 122(3) . .
C72 C71 H71 119.1 . .
C67 C72 H72 119.0 . .
C71 C72 C67 122(3) . .
C71 C72 H72 119.0 . .
S6A C41 H41C 110.6 . .
S6A C41 H41D 110.6 . .
S6B C41 H41A 109.2 . .
S6B C41 H41B 109.2 . .
C42 C41 S6A 106(2) . .
C42 C41 S6B 112(2) . .
C42 C41 H41C 110.6 . .
C42 C41 H41D 110.6 . .
C42 C41 H41A 109.2 . .
C42 C41 H41B 109.2 . .
H41C C41 H41D 108.8 . .
H41A C41 H41B 107.9 . .

loop_
_geom_bond_atom_site_label_1
_geom_bond_atom_site_label_2
_geom_bond_distance
_geom_bond_site_symmetry_2
Hg2 Hg3 2.9331(12) .
Hg2 Hg4 2.9080(13) 5_445
Hg2 Hg5 2.9881(12) 5_445
Hg2 Hg6 2.9658(12) .
Hg2 Hg7 2.7914(12) 5_445
Hg2 Au8B 2.842(10) .
Hg2 Au12 3.2069(12) .
Hg2 Au13 3.1091(13) .
Hg2 S3 2.373(6) .
Hg3 Hg4 2.9972(12) .
Hg3 Hg5 2.9749(12) 5_445
Hg3 Hg6 2.7976(13) 5_445
Hg3 Hg7 2.9413(11) 5_445
Hg3 Au9 3.1113(12) 5_445
Hg3 Au10 3.1107(12) 5_445
Hg3 Au13 3.2630(12) .
Hg3 S4 2.400(6) .
Hg4 Hg5 2.7925(12) .
Hg4 Hg6 2.8861(12) 5_445
Hg4 Hg7 2.9835(12) 5_445
Hg4 Au10 3.2267(12) 5_445
Hg4 Au11 3.0809(12) 5_445
Hg4 Au12 3.1529(12) 5_445
Hg4 S9 2.374(6) 5_445
Hg5 Hg6 2.9679(12) .
Hg5 Hg7 2.9233(12) 5_445
Hg5 Au9 3.1947(12) .
Hg5 Au11 3.1284(13) 5_445
Hg5 Au12 3.2239(12) 5_445
Hg5 S7 2.377(6) .
Hg6 Hg7 3.0088(12) 5_445
Hg6 Au8B 3.215(9) .
Hg6 Au9 3.1145(13) .
Hg6 Au10 3.1603(13) .
Hg6 S6A 2.44(4) .
Hg7 Au8B 3.220(9) 5_445
Hg7 Au11 3.2410(12) .
Hg7 Au13 3.1341(12) 5_445
Hg7 S1 2.374(6) .
Au1 Au2 2.7775(9) .
Au1 Au3 2.7905(9) .
Au1 Au4 2.7670(8) .
Au1 Au5 2.7805(8) .
Au1 Au6 2.7886(8) .
Au1 Au7 2.7737(8) .
Au2 Au3 2.9331(12) .
Au2 Au6 2.9658(12) .
Au2 Au8A 3.2178(18) .
Au2 Au12 3.2069(12) .
Au2 Au13 3.1091(13) .
Au2 S3 2.373(6) .
Au3 Au4 2.9972(12) .
Au3 Au9 3.1113(12) 5_445
Au3 Au10 3.1107(12) 5_445
Au3 Au13 3.2630(12) .
Au3 S4 2.400(6) .
Au4 Au5 2.7925(12) .
Au4 Au10 3.2267(12) 5_445
Au4 Au11 3.0809(12) 5_445
Au4 Au12 3.1529(12) 5_445
Au4 S9 2.374(6) 5_445
Au5 Au6 2.9679(12) .
Au5 Au9 3.1947(12) .
Au5 Au11 3.1284(13) 5_445
Au5 Au12 3.2239(12) 5_445
Au5 S7 2.377(6) .
Au6 Au8A 3.1384(15) .
Au6 Au9 3.1145(13) .
Au6 Au10 3.1603(13) .
Au6 S6B 2.34(5) .
Au7 Au8A 3.0743(14) 5_445
Au7 Au11 3.2410(12) .
Au7 Au13 3.1341(12) 5_445
Au7 S1 2.374(6) .
Au8A S5 2.322(6) .
Au8A S6B 2.43(4) .
Au8B S5 2.162(11) .
Au8B S6A 2.51(4) .
Au9 S7 2.319(6) .
Au9 S8 2.304(6) .
Au10 S8 2.284(6) .
Au10 S9 2.300(6) .
Au11 S1 2.293(6) .
Au11 S2A 2.27(3) .
Au11 S2B 2.30(3) .
Au12 S2A 2.30(3) .
Au12 S2B 2.33(3) .
Au12 S3 2.305(6) .
Au13 S4 2.288(5) .
Au13 S5 2.281(6) .
S1 C1 1.85(2) .
S2A C9A 1.832(19) .
S2B C9B 1.817(19) .
S3 C17 1.83(3) .
S4 C25 1.86(3) .
S5 C33 1.84(2) .
S6A C41 1.81(5) .
S6B C41 1.828(19) .
S7 C49 1.80(3) .
S8 C57 1.85(3) .
S9 C65 1.84(3) .
C1 H1A 0.9900 .
C1 H1B 0.9900 .
C1 C2 1.54(3) .
C2 H2A 0.9900 .
C2 H2B 0.9900 .
C2 C3 1.54(3) .
C3 C4 1.36(3) .
C3 C8 1.42(3) .
C4 H4 0.9500 .
C4 C5 1.42(3) .
C5 H5 0.9500 .
C5 C6 1.39(3) .
C6 H6 0.9500 .
C6 C7 1.37(3) .
C7 H7 0.9500 .
C7 C8 1.35(3) .
C8 H8 0.9500 .
C9A H9AA 0.9900 .
C9A H9AB 0.9900 .
C9A C10A 1.56(7) .
C9B H9BA 0.9900 .
C9B H9BB 0.9900 .
C9B C10B 1.38(6) .
C10A H10A 0.9900 .
C10A H10B 0.9900 .
C10A C11A 1.70(6) .
C10B H10C 0.9900 .
C10B H10D 0.9900 .
C10B C11B 1.31(6) .
C11A C12A 1.3900 .
C11A C16A 1.3900 .
C12A H12A 0.9500 .
C12A C13A 1.3900 .
C13A H13A 0.9500 .
C13A C14A 1.3900 .
C14A H14A 0.9500 .
C14A C15A 1.3900 .
C15A H15A 0.9500 .
C15A C16A 1.3900 .
C16A H16A 0.9500 .
C16B H16B 0.9500 .
C16B C11B 1.3900 .
C16B C15B 1.3900 .
C11B C12B 1.3900 .
C12B H12B 0.9500 .
C12B C13B 1.3900 .
C13B H13B 0.9500 .
C13B C14B 1.3900 .
C14B H14B 0.9500 .
C14B C15B 1.3900 .
C15B H15B 0.9500 .
C17 H17A 0.9900 .
C17 H17B 0.9900 .
C17 C18 1.50(4) .
C18 H18A 0.9900 .
C18 H18B 0.9900 .
C18 C19 1.49(4) .
C19 C20 1.37(4) .
C19 C24 1.40(4) .
C20 H20 0.9500 .
C20 C21 1.36(4) .
C21 H21 0.9500 .
C21 C22 1.40(4) .
C22 H22 0.9500 .
C22 C23 1.37(4) .
C23 H23 0.9500 .
C23 C24 1.44(4) .
C24 H24 0.9500 .
C25 H25A 0.9900 .
C25 H25B 0.9900 .
C25 C26 1.58(4) .
C26 H26A 0.9900 .
C26 H26B 0.9900 .
C26 C27 1.51(3) .
C27 C28A 1.3900 .
C27 C32A 1.3900 .
C27 C28B 1.25(6) .
C27 C32B 1.44(5) .
C28A H28A 0.9500 .
C28A C29A 1.3900 .
C29A H29A 0.9500 .
C29A C30 1.3900 .
C30 H30 0.9500 .
C30 H30A 0.9500 .
C30 C31A 1.3900 .
C30 C29B 1.28(5) .
C30 C31B 1.40(6) .
C31A H31A 0.9500 .
C31A C32A 1.3900 .
C32A H32A 0.9500 .
C28B H28B 0.9500 .
C28B C29B 1.41(7) .
C29B H29B 0.9500 .
C31B H31B 0.9500 .
C31B C32B 1.36(7) .
C32B H32B 0.9500 .
C33 H33A 0.9900 .
C33 H33B 0.9900 .
C33 C34 1.55(3) .
C34 H34A 0.9900 .
C34 H34B 0.9900 .
C34 C35 1.52(3) .
C35 C36 1.37(3) .
C35 C40 1.39(3) .
C36 H36 0.9500 .
C36 C37 1.41(3) .
C37 H37 0.9500 .
C37 C38 1.34(3) .
C38 H38 0.9500 .
C38 C39 1.35(3) .
C39 H39 0.9500 .
C39 C40 1.38(3) .
C40 H40 0.9500 .
C42 H42A 0.9900 .
C42 H42B 0.9900 .
C42 C43 1.53(4) .
C42 C41 1.57(4) .
C43 C44 1.38(4) .
C43 C48 1.41(4) .
C44 H44 0.9500 .
C44 C45 1.34(4) .
C45 H45 0.9500 .
C45 C46 1.41(4) .
C46 H46 0.9500 .
C46 C47 1.38(4) .
C47 H47 0.9500 .
C47 C48 1.41(4) .
C48 H48 0.9500 .
C49 H49A 0.9900 .
C49 H49B 0.9900 .
C49 C50 1.49(3) .
C50 H50A 0.9900 .
C50 H50B 0.9900 .
C50 C51 1.51(3) .
C51 C52 1.36(3) .
C51 C56 1.41(4) .
C52 H52 0.9500 .
C52 C53 1.41(3) .
C53 H53 0.9500 .
C53 C54 1.33(3) .
C54 H54 0.9500 .
C54 C55 1.41(3) .
C55 H55 0.9500 .
C55 C56 1.38(3) .
C56 H56 0.9500 .
C57 H57A 0.9900 .
C57 H57B 0.9900 .
C57 C58 1.49(3) .
C58 H58A 0.9900 .
C58 H58B 0.9900 .
C58 C59 1.47(4) .
C59 C60 1.33(3) .
C59 C64 1.42(4) .
C60 H60 0.9500 .
C60 C61 1.37(4) .
C61 H61 0.9500 .
C61 C62 1.44(4) .
C62 H62 0.9500 .
C62 C63 1.39(3) .
C63 H63 0.9500 .
C63 C64 1.37(4) .
C64 H64 0.9500 .
C65 H65A 0.9900 .
C65 H65B 0.9900 .
C65 C66 1.49(3) .
C66 H66A 0.9900 .
C66 H66B 0.9900 .
C66 C67 1.50(4) .
C67 C68 1.40(4) .
C67 C72 1.39(4) .
C68 H68 0.9500 .
C68 C69 1.40(3) .
C69 H69 0.9500 .
C69 C70 1.31(3) .
C70 H70 0.9500 .
C70 C71 1.41(4) .
C71 H71 0.9500 .
C71 C72 1.37(3) .
C72 H72 0.9500 .
C41 H41C 0.9900 .
C41 H41D 0.9900 .
C41 H41A 0.9900 .
C41 H41B 0.9900 .

loop_
_geom_torsion_atom_site_label_1
_geom_torsion_atom_site_label_2
_geom_torsion_atom_site_label_3
_geom_torsion_atom_site_label_4
_geom_torsion
_geom_torsion_site_symmetry_1
Hg2 S3 C17 C18 -162(2) .
Hg3 S4 C25 C26 179.1(16) .
Hg4 S9 C65 C66 169.3(17) 5_445
Hg5 S7 C49 C50 58(2) .
Hg6 S6A C41 C42 -153.8(19) .
Hg7 S1 C1 C2 172.7(15) .
Au2 S3 C17 C18 -162(2) .
Au3 S4 C25 C26 179.1(16) .
Au5 S7 C49 C50 58(2) .
Au6 S6B C41 C42 -147(2) .
Au7 S1 C1 C2 172.7(15) .
Au8A S5 C33 C34 -78.0(17) .
Au8A S6B C41 C42 -61(3) .
Au8B S5 C33 C34 -75.4(18) .
Au8B S6A C41 C42 -71(2) .
Au9 S7 C49 C50 -34(2) .
Au9 S8 C57 C58 175.6(18) .
Au10 S8 C57 C58 -75(2) .
Au10 S9 C65 C66 -98(2) .
Au11 S1 C1 C2 82.4(17) .
Au11 S2A C9A C10A 167(4) .
Au11 S2B C9B C10B -169(4) .
Au12 S2A C9A C10A -81(4) .
Au12 S2B C9B C10B -61(5) .
Au12 S3 C17 C18 -70(3) .
Au13 S4 C25 C26 88.1(18) .
Au13 S5 C33 C34 172.2(14) .
S1 C1 C2 C3 78(2) .
S2A C9A C10A C11A 61(5) .
S2B C9B C10B C11B 59(7) .
S3 C17 C18 C19 -168(2) .
S4 C25 C26 C27 172.6(17) .
S5 C33 C34 C35 -69(2) .
S7 C49 C50 C51 171.9(18) .
S8 C57 C58 C59 174(2) .
S9 C65 C66 C67 -173(2) .
C1 C2 C3 C4 -104(3) .
C1 C2 C3 C8 81(3) .
C2 C3 C4 C5 178(2) .
C2 C3 C8 C7 -180(2) .
C3 C4 C5 C6 5(4) .
C4 C3 C8 C7 5(4) .
C4 C5 C6 C7 -1(4) .
C5 C6 C7 C8 -1(4) .
C6 C7 C8 C3 -1(4) .
C8 C3 C4 C5 -6(4) .
C9A C10A C11A C12A -138(3) .
C9A C10A C11A C16A 63(3) .
C9B C10B C11B C16B 58(7) .
C9B C10B C11B C12B -113(5) .
C10A C11A C12A C13A -155(4) .
C10A C11A C16A C15A 164(3) .
C10B C11B C12B C13B 172(3) .
C11A C12A C13A C14A 0.0 .
C12A C11A C16A C15A 0.0 .
C12A C13A C14A C15A 0.0 .
C13A C14A C15A C16A 0.0 .
C14A C15A C16A C11A 0.0 .
C16A C11A C12A C13A 0.0 .
C16B C11B C12B C13B 0.0 .
C11B C16B C15B C14B 0.0 .
C11B C12B C13B C14B 0.0 .
C12B C13B C14B C15B 0.0 .
C13B C14B C15B C16B 0.0 .
C15B C16B C11B C10B -169(4) .
C15B C16B C11B C12B 0.0 .
C17 C18 C19 C20 -98(3) .
C17 C18 C19 C24 84(4) .
C18 C19 C20 C21 176(3) .
C18 C19 C24 C23 179(3) .
C19 C20 C21 C22 5(5) .
C20 C19 C24 C23 1(4) .
C20 C21 C22 C23 0(4) .
C21 C22 C23 C24 -5(4) .
C22 C23 C24 C19 4(4) .
C24 C19 C20 C21 -6(5) .
C25 C26 C27 C28A 127(2) .
C25 C26 C27 C32A -57(3) .
C25 C26 C27 C28B 36(4) .
C25 C26 C27 C32B -131(3) .
C26 C27 C28A C29A 176(2) .
C26 C27 C32A C31A -176(2) .
C26 C27 C28B C29B -172(3) .
C26 C27 C32B C31B 175(4) .
C27 C28A C29A C30 0.0 .
C27 C28B C29B C30 -11(3) .
C28A C27 C32A C31A 0.0 .
C28A C29A C30 C31A 0.0 .
C29A C30 C31A C32A 0.0 .
C30 C31A C32A C27 0.0 .
C30 C31B C32B C27 9(7) .
C32A C27 C28A C29A 0.0 .
C28B C27 C32B C31B 5(5) .
C29B C30 C31B C32B -25(6) .
C31B C30 C29B C28B 24(4) .
C32B C27 C28B C29B -5(2) .
C33 C34 C35 C36 91(3) .
C33 C34 C35 C40 -82(3) .
C34 C35 C36 C37 -178(2) .
C34 C35 C40 C39 -178(2) .
C35 C36 C37 C38 -1(3) .
C36 C35 C40 C39 8(3) .
C36 C37 C38 C39 2(4) .
C37 C38 C39 C40 2(3) .
C38 C39 C40 C35 -7(3) .
C40 C35 C36 C37 -4(3) .
C42 C43 C44 C45 -178(3) .
C42 C43 C48 C47 179(3) .
C43 C42 C41 S6A -69(3) .
C43 C42 C41 S6B -64(4) .
C43 C44 C45 C46 2(4) .
C44 C43 C48 C47 4(4) .
C44 C45 C46 C47 0(4) .
C45 C46 C47 C48 0(4) .
C46 C47 C48 C43 -2(4) .
C48 C43 C44 C45 -4(4) .
C49 C50 C51 C52 -63(3) .
C49 C50 C51 C56 117(3) .
C50 C51 C52 C53 -179(2) .
C50 C51 C56 C55 176(2) .
C51 C52 C53 C54 -1(4) .
C52 C51 C56 C55 -4(4) .
C52 C53 C54 C55 1(4) .
C53 C54 C55 C56 -3(4) .
C54 C55 C56 C51 5(4) .
C56 C51 C52 C53 2(4) .
C57 C58 C59 C60 -147(3) .
C57 C58 C59 C64 38(4) .
C58 C59 C60 C61 -177(3) .
C58 C59 C64 C63 178(3) .
C59 C60 C61 C62 -2(4) .
C60 C59 C64 C63 2(4) .
C60 C61 C62 C63 3(4) .
C61 C62 C63 C64 -2(4) .
C62 C63 C64 C59 -1(4) .
C64 C59 C60 C61 -1(4) .
C65 C66 C67 C68 66(4) .
C65 C66 C67 C72 -113(3) .
C66 C67 C68 C69 177(3) .
C66 C67 C72 C71 -178(3) .
C67 C68 C69 C70 4(5) .
C68 C67 C72 C71 4(4) .
C68 C69 C70 C71 -4(5) .
C69 C70 C71 C72 3(4) .
C70 C71 C72 C67 -4(5) .
C72 C67 C68 C69 -4(4) .
C41 C42 C43 C44 87(4) .
C41 C42 C43 C48 -88(3) .

loop_
_exptl_oxdiff_crystal_face_indexfrac_h
_exptl_oxdiff_crystal_face_indexfrac_k
_exptl_oxdiff_crystal_face_indexfrac_l
_exptl_oxdiff_crystal_face_x
_exptl_oxdiff_crystal_face_y
_exptl_oxdiff_crystal_face_z
0.0072 -2.9988 37.9969 0.0241 0.0618 1.0008
-0.0072 2.9988 -37.9969 -0.0241 -0.0618 -1.0008
23.9921 -9.0118 13.0049 0.2265 0.9327 0.2934
-23.9921 9.0118 -13.0049 -0.2265 -0.9327 -0.2934
22.9868 -6.0121 -17.9930 0.1927 0.8445 -0.5212
-21.9864 6.0119 19.9927 -0.1935 -0.8028 0.5713
0.0468 44.0188 0.9673 -0.9987 0.0416 -0.0213
-0.0468 -44.0188 -0.9673 0.9987 -0.0416 0.0213
